data_1555612
loop_
_publ_author_name
'Samanta, Jayanta'
'Natarajan, Ramalingam'

_publ_section_title
;
 Cofacial Organic Click Cage to Intercalate Polycyclic Aromatic
 Hydrocarbons.
;
_journal_issue 14
_journal_name_full 'Organic letters'
_journal_page_first 3394
_journal_page_last 3397
_journal_paper_doi 10.1021/acs.orglett.6b01554
_journal_volume 18
_journal_year 2016
_chemical_formula_moiety 'C54 H39 N15 O3, 1(C20 H12), 3(C2 H4 Cl2)'
_chemical_formula_sum 'C80 H63 Cl6 N15 O3'
_chemical_formula_weight 1495.15
_space_group_crystal_system monoclinic
_space_group_IT_number 14
_space_group_name_Hall '-P 2yn'
_space_group_name_H-M_alt 'P 1 21/n 1'
_atom_sites_solution_hydrogens geom
_audit_creation_date 2016-01-26
_audit_creation_method
;
Olex2 1.2
(compiled 2015.09.30 svn.r3233 for OlexSys, GUI svn.r5103)
;
_cell_angle_alpha 90
_cell_angle_beta 92.389(6)
_cell_angle_gamma 90
_cell_formula_units_Z 4
_cell_length_a 16.1736(17)
_cell_length_b 13.7072(16)
_cell_length_c 31.887(3)
_cell_measurement_reflns_used 3679
_cell_measurement_temperature 100
_cell_measurement_theta_max 20.70
_cell_measurement_theta_min 2.25
_cell_volume 7063.0(13)
_computing_cell_refinement 'SAINT v8.34A (Bruker, 2013)'
_computing_data_reduction 'SAINT v8.34A (Bruker, 2013)'
_computing_molecular_graphics 'Olex2 (Dolomanov et al., 2009)'
_computing_publication_material 'Olex2 (Dolomanov et al., 2009)'
_computing_structure_refinement 'ShelXL (Sheldrick, 2015)'
_computing_structure_solution 'ShelXT (Sheldrick, 2015)'
_diffrn_ambient_temperature 100
_diffrn_measured_fraction_theta_full 0.949
_diffrn_measured_fraction_theta_max 0.949
_diffrn_measurement_device_type 'Bruker APEX-II CCD'
_diffrn_measurement_method '\f and \w scans'
_diffrn_radiation_type MoK\a
_diffrn_radiation_wavelength 0.71073
_diffrn_reflns_av_R_equivalents 0.1512
_diffrn_reflns_av_unetI/netI 0.2526
_diffrn_reflns_Laue_measured_fraction_full 0.949
_diffrn_reflns_Laue_measured_fraction_max 0.949
_diffrn_reflns_limit_h_max 19
_diffrn_reflns_limit_h_min -19
_diffrn_reflns_limit_k_max 15
_diffrn_reflns_limit_k_min -15
_diffrn_reflns_limit_l_max 34
_diffrn_reflns_limit_l_min -37
_diffrn_reflns_number 69263
_diffrn_reflns_point_group_measured_fraction_full 0.949
_diffrn_reflns_point_group_measured_fraction_max 0.949
_diffrn_reflns_theta_full 25.166
_diffrn_reflns_theta_max 25.166
_diffrn_reflns_theta_min 1.278
_diffrn_standards_number 0
_exptl_absorpt_coefficient_mu 0.307
_exptl_absorpt_correction_T_max 0.7452
_exptl_absorpt_correction_T_min 0.6558
_exptl_absorpt_correction_type multi-scan
_exptl_absorpt_process_details
;
SADABS-2014/5 (Bruker,2014/5) was used for absorption correction.
wR2(int) was 0.1222 before and 0.0745 after correction.
The Ratio of minimum to maximum transmission is 0.8800.
The \l/2 correction factor is Not present.
;
_exptl_crystal_colour colourless
_exptl_crystal_colour_primary colourless
_exptl_crystal_density_diffrn 1.406
_exptl_crystal_description block
_exptl_crystal_F_000 3096
_exptl_crystal_size_max 0.26
_exptl_crystal_size_mid 0.24
_exptl_crystal_size_min 0.18
_refine_diff_density_max 0.796
_refine_diff_density_min -0.543
_refine_diff_density_rms 0.088
_refine_ls_extinction_method none
_refine_ls_goodness_of_fit_ref 1.025
_refine_ls_hydrogen_treatment constr
_refine_ls_matrix_type full
_refine_ls_number_parameters 1257
_refine_ls_number_reflns 12050
_refine_ls_number_restraints 2105
_refine_ls_restrained_S_all 1.014
_refine_ls_R_factor_all 0.3066
_refine_ls_R_factor_gt 0.1179
_refine_ls_shift/su_max 0.000
_refine_ls_shift/su_mean 0.000
_refine_ls_structure_factor_coef Fsqd
_refine_ls_weighting_details 'w=1/[\s^2^(Fo^2^)+(0.2000P)^2^] where P=(Fo^2^+2Fc^2^)/3'
_refine_ls_weighting_scheme calc
_refine_ls_wR_factor_gt 0.2958
_refine_ls_wR_factor_ref 0.4008
_reflns_Friedel_coverage 0.000
_reflns_number_gt 3997
_reflns_number_total 12050
_reflns_threshold_expression 'I > 2\s(I)'
_cod_data_source_file ol6b01554_si_011.cif
_cod_data_source_block rn_js_200_r_bzpy_0m
_cod_original_cell_volume 7063.1(13)
_cod_database_code 1555612
_shelx_space_group_comment
;
The symmetry employed for this shelxl refinement is uniquely defined
by the following loop, which should always be used as a source of
symmetry information in preference to the above space-group names.
They are only intended as comments.
;
_olex2_refinement_description
;
1. Fixed Uiso
 At 1.2 times of:
  All C(H) groups, All C(H,H) groups
2. Restrained distances
 C2A_2-C1A_2 = C2B_2-C1B_2
 1.54 with sigma of 0.02
 C2A_4-C1A_4 = C1B_4-C2B_4
 1.54 with sigma of 0.04
 Cl1A_4-C1A_4 = Cl2A_4-C2A_4 = Cl1B_4-C1B_4 = Cl2B_4-C2B_4
 1.8 with sigma of 0.04
 Cl1A_4-C2A_4 = C1A_4-Cl2A_4 = Cl1B_4-C2B_4 = C1B_4-Cl2B_4
 3 with sigma of 0.04
 C19_3-C17_3 = C20_3-C5_3 = C6_3-C7_3 = C3_3-C10_3 = C15_3-C13_3
 2.5 with sigma of 0.04
 C18B_3-C20B_3 = C15B_3-C11B_3 = C13B_3-C6B_3 = C7B_3-C2B_3
 2.5 with sigma of 0.04
 C2B_5-C1B_5
 1.54 with sigma of 0.04
 C2A_5-C1A_5
 1.54 with sigma of 0.04
 Cl1B_5-C1B_5 = Cl2B_5-C2B_5
 1.7 with sigma of 0.04
 Cl1A_5-C1A_5 = Cl2A_5-C2A_5
 1.7 with sigma of 0.04
 C2B_5-Cl1B_5 = C1B_5-Cl2B_5
 3 with sigma of 0.04
 C2A_5-Cl1A_5 = C1A_5-Cl2A_5
 3 with sigma of 0.04
 C2_3-C1_3 \\sim C3_3-C2_3 \\sim C4_3-C3_3 \\sim C5_3-C4_3 \\sim C6_3-C5_3
\\sim C6_3-C1_3 \\sim C4_3-
 C10_3 \\sim C9_3-C10_3 \\sim C9_3-C8_3 \\sim C8_3-C7_3 \\sim C7_3-C5_3 \\sim
C7_3-C20_3 \\sim C20_3-
 C19_3 \\sim C19_3-C18_3 \\sim C18_3-C11_3 \\sim C8_3-C11_3 \\sim C12_3-C11_3
\\sim C13_3-C12_3 ~
 C14_3-C13_3 \\sim C9_3-C14_3 \\sim C15_3-C12_3 \\sim C16_3-C15_3 \\sim
C17_3-C16_3 \\sim C18_3-
 C17_3
 with sigma of 0.02
 C2_3-C4_3 \\sim C1_3-C5_3 \\sim C3_3-C1_3 \\sim C4_3-C6_3 \\sim C4_3-C9_3
\\sim C5_3-C8_3 \\sim C10_3-
 C5_3 \\sim C9_3-C7_3 \\sim C9_3-C13_3 \\sim C8_3-C12_3 \\sim C14_3-C8_3 \\sim
C13_3-C11_3 \\sim C7_3-
 C11_3 \\sim C20_3-C18_3 \\sim C8_3-C20_3 \\sim C11_3-C19_3 \\sim C11_3-C15_3
\\sim C18_3-C16_3 ~
 C12_3-C18_3 \\sim C15_3-C17_3
 with sigma of 0.04
 C2B_3-C1B_3 \\sim C3B_3-C2B_3 \\sim C4B_3-C3B_3 \\sim C5B_3-C4B_3 \\sim
C6B_3-C5B_3 \\sim C6B_3-
 C1B_3 \\sim C7B_3-C3B_3 \\sim C8B_3-C7B_3 \\sim C9B_3-C8B_3 \\sim C9B_3-C10B_3
\\sim C4B_3-C10B_3
 \\sim C5B_3-C13B_3 \\sim C13B_3-C12B_3 \\sim C12B_3-C11B_3 \\sim C11B_3-C10B_3
\\sim C9B_3-C20B_3
 \\sim C20B_3-C19B_3 \\sim C19B_3-C14B_3 \\sim C14B_3-C11B_3 \\sim
C15B_3-C14B_3 \\sim C16B_3-
 C15B_3 \\sim C17B_3-C16B_3 \\sim C18B_3-C17B_3 \\sim C19B_3-C18B_3
 with sigma of 0.02
 C1B_3-C3B_3 \\sim C6B_3-C4B_3 \\sim C2B_3-C6B_3 \\sim C3B_3-C5B_3 \\sim
C3B_3-C8B_3 \\sim C4B_3-
 C9B_3 \\sim C7B_3-C4B_3 \\sim C8B_3-C10B_3 \\sim C5B_3-C10B_3 \\sim
C13B_3-C11B_3 \\sim C4B_3-
 C13B_3 \\sim C10B_3-C12B_3 \\sim C10B_3-C20B_3 \\sim C11B_3-C19B_3 \\sim
C9B_3-C11B_3 \\sim C20B_3-
 C14B_3 \\sim C14B_3-C18B_3 \\sim C15B_3-C17B_3 \\sim C19B_3-C15B_3 \\sim
C18B_3-C16B_3
 with sigma of 0.04
 N13_1-C42B_1 \\sim N13_1-C42_1
 with sigma of 0.04
 C43_1-C42B_1 \\sim C43_1-C42_1
 with sigma of 0.04
 N14_1-N13_1 \\sim N14B_1-N13_1
 with sigma of 0.04
 N15_1-C43_1 \\sim N15B_1-C43_1
 with sigma of 0.04
 Cl2B_2-C2B_2 \\sim Cl2A_2-C2A_2 \\sim Cl1A_2-C1A_2 \\sim Cl1B_2-C1B_2
 with sigma of 0.02
 C1B_2-Cl2B_2 \\sim C2B_2-Cl1B_2 \\sim C2A_2-Cl1A_2 \\sim C1A_2-Cl2A_2
 with sigma of 0.04
 C42B_1-N15_1 \\sim C42_1-N15B_1
 with sigma of 0.04
 C42B_1-N14_1 \\sim C42_1-N14B_1
 with sigma of 0.04
 C43_1-C14_1 \\sim C14_1-C43_1
 with sigma of 0.04
 N13_1-N15_1 \\sim N13_1-N15B_1
 with sigma of 0.04
3. Restrained planarity
 C17B_3, C1B_3, C2B_3, C6B_3, C3B_3, C5B_3, C4B_3, C7B_3, C13B_3, C10B_3,
 C8B_3, C12B_3, C9B_3, C11B_3, C20B_3, C14B_3, C19B_3, C15B_3, C18B_3, C16B_3
 with sigma of 0.04
 C16_3, C1_3, C2_3, C6_3, C3_3, C5_3, C4_3, C7_3, C10_3, C8_3, C20_3, C9_3,
 C11_3, C19_3, C14_3, C12_3, C18_3, C13_3, C15_3, C17_3
 with sigma of 0.04
4. Uiso/Uaniso restraints and constraints
C1_3 \\sim C2_3 \\sim C3_3 \\sim C4_3 \\sim C5_3 \\sim C6_3 \\sim C7_3 \\sim
C8_3 \\sim C9_3 \\sim C10_3 \\sim C11_3 \\sim C12_3 \\sim C13_3 \\sim C14_3
\\sim C15_3 \\sim C16_3 \\sim C17_3 \\sim C18_3 \\sim C19_3 \\sim C20_3: within
2A with sigma of 0.02 and sigma for terminal atoms of 0.04
C1B_3 \\sim C2B_3 \\sim C3B_3 \\sim C4B_3 \\sim C5B_3 \\sim C6B_3 \\sim C7B_3
\\sim C8B_3 \\sim C9B_3 \\sim C10B_3 \\sim C11B_3 \\sim C12B_3 \\sim C13B_3
\\sim C14B_3 \\sim C15B_3 \\sim C16B_3 \\sim C17B_3 \\sim C18B_3 \\sim C19B_3
\\sim C20B_3: within 2A with sigma of 0.02 and sigma for terminal atoms of 0.04
Cl2A_2 \\sim C1A_2 \\sim C2A_2 \\sim Cl1A_2 \\sim Cl2B_2 \\sim C1B_2 \\sim
C2B_2 \\sim Cl1B_2: within 1.8A with sigma of 0.02 and sigma for terminal atoms
of 0.04
Cl1B_4 \\sim C2B_4 \\sim Cl2B_4 \\sim C1B_4 \\sim Cl2A_4 \\sim C2A_4 \\sim
C1A_4 \\sim Cl1A_4: within 1.8A with sigma of 0.02 and sigma for terminal atoms
of 0.04
C43_1 \\sim C42B_1 \\sim C42_1 \\sim N13_1 \\sim N14B_1 \\sim N15B_1 \\sim
N14_1 \\sim N15_1: within 2A with sigma of 0.02 and sigma for terminal atoms of
0.04
Cl1B_5 \\sim Cl2B_5 \\sim C2B_5 \\sim C1B_5 \\sim Cl1A_5 \\sim C1A_5 \\sim
C2A_5 \\sim Cl2A_5: within 1.8A with sigma of 0.02 and sigma for terminal atoms
of 0.04
5. Rigid body (RIGU) restrains
 C1_3, C2_3, C3_3, C4_3, C5_3, C6_3, C7_3, C8_3, C9_3, C10_3, C11_3, C12_3,
 C13_3, C14_3, C15_3, C16_3, C17_3, C18_3, C19_3, C20_3
 with sigma for 1-2 distances of 0.02 and sigma for 1-3 distances of 0.02
 C1B_3, C2B_3, C3B_3, C4B_3, C5B_3, C6B_3, C7B_3, C8B_3, C9B_3, C10B_3, C11B_3,
  C12B_3, C13B_3, C14B_3, C15B_3, C16B_3, C17B_3, C18B_3, C19B_3, C20B_3
 with sigma for 1-2 distances of 0.02 and sigma for 1-3 distances of 0.02
 Cl2B_2, C1B_2, C2B_2, Cl1B_2, Cl2A_2, C1A_2, C2A_2, Cl1A_2
 with sigma for 1-2 distances of 0.02 and sigma for 1-3 distances of 0.02
 Cl2A_4, C2A_4, C1A_4, Cl1A_4, Cl2B_4, C2B_4, C1B_4, Cl1B_4
 with sigma for 1-2 distances of 0.02 and sigma for 1-3 distances of 0.02
 C43_1, C42B_1, C42_1, N13_1, N14B_1, N15B_1, N14_1, N15_1
 with sigma for 1-2 distances of 0.02 and sigma for 1-3 distances of 0.02
 Cl1B_5, Cl2B_5, C2B_5, C1B_5, Cl1A_5, C1A_5, C2A_5, Cl2A_5
 with sigma for 1-2 distances of 0.02 and sigma for 1-3 distances of 0.02
6. Others
 Sof(N14B)=Sof(N15B)=Sof(C42B)=Sof(H42B)=1-FVAR(1)
 Sof(N14)=Sof(N15)=Sof(C42)=Sof(H42)=FVAR(1)
 Sof(C1B)=Sof(H1B)=Sof(C2B)=Sof(H2B)=Sof(C3B)=Sof(C4B)=Sof(C5B)=Sof(C6B)=
 Sof(H6B)=Sof(C7B)=Sof(H7B)=Sof(C8B)=Sof(H8B)=Sof(C9B)=Sof(C10B)=Sof(C11B)=
 Sof(C12B)=Sof(H12B)=Sof(C13B)=Sof(H13B)=Sof(C14B)=Sof(C15B)=Sof(H15B)=
 Sof(C16B)=Sof(H16B)=Sof(C17B)=Sof(H17B)=Sof(C18B)=Sof(H18B)=Sof(C19B)=
 Sof(C20B)=Sof(H20B)=1-FVAR(2)
 Sof(C1)=Sof(H1)=Sof(C2)=Sof(H2)=Sof(C3)=Sof(H3)=Sof(C4)=Sof(C5)=Sof(C6)=
 Sof(H6)=Sof(C7)=Sof(C8)=Sof(C9)=Sof(C10)=Sof(H10)=Sof(C11)=Sof(C12)=Sof(C13)=
 Sof(H13)=Sof(C14)=Sof(H14)=Sof(C15)=Sof(H15)=Sof(C16)=Sof(H16)=Sof(C17)=
 Sof(H17)=Sof(C18)=Sof(C19)=Sof(H19)=Sof(C20)=Sof(H20)=FVAR(2)
 Sof(C1B)=Sof(H1BA)=Sof(H1BB)=Sof(C2B)=Sof(H2BA)=Sof(H2BB)=Sof(Cl1B)=Sof(Cl2B)=
 1-FVAR(3)
 Sof(C1A)=Sof(H1AA)=Sof(H1AB)=Sof(C2A)=Sof(H2AA)=Sof(H2AB)=Sof(Cl1A)=Sof(Cl2A)=
 FVAR(3)
 Sof(C2B)=Sof(H2BA)=Sof(H2BB)=Sof(Cl2B)=Sof(C1B)=Sof(H1BA)=Sof(H1BB)=Sof(Cl1B)=
 1-FVAR(4)
 Sof(Cl2A)=Sof(C2A)=Sof(H2AA)=Sof(H2AB)=Sof(C1A)=Sof(H1AA)=Sof(H1AB)=Sof(Cl1A)=
 FVAR(4)
 Sof(Cl2B)=Sof(C2B)=Sof(H2BA)=Sof(H2BB)=Sof(C1B)=Sof(H1BA)=Sof(H1BB)=Sof(Cl1B)=
 1-FVAR(5)
 Sof(C1A)=Sof(H1AA)=Sof(H1AB)=Sof(Cl2A)=Sof(C2A)=Sof(H2AA)=Sof(H2AB)=Sof(Cl1A)=
 FVAR(5)
7.a Secondary CH2 refined with riding coordinates:
 C31(H31A,H31B), C34(H34A,H34B), C41(H41A,H41B), C44(H44A,H44B), C51(H51A,
 H51B), C54(H54A,H54B), C1A(H1AA,H1AB), C2A(H2AA,H2AB), C1B(H1BA,H1BB),
 C2B(H2BA,H2BB), C2A(H2AA,H2AB), C1A(H1AA,H1AB), C2B(H2BA,H2BB), C1B(H1BA,H1BB),
  C1A(H1AA,H1AB), C2A(H2AA,H2AB), C2B(H2BA,H2BB), C1B(H1BA,H1BB)
7.b Aromatic/amide H refined with riding coordinates:
 C5(H5), C6(H6), C8(H8), C9(H9), C11(H11), C12(H12), C14(H14), C15(H15),
 C17(H17), C18(H18), C20(H20), C21(H21), C26(H26), C27(H27), C29(H29), C30(H30),
  C32(H32), C36(H36), C37(H37), C39(H39), C40(H40), C46(H46), C47(H47),
 C49(H49), C50(H50), C52(H52), C42(H42), C42B(H42B), C1(H1), C2(H2), C3(H3),
 C6(H6), C10(H10), C13(H13), C14(H14), C15(H15), C16(H16), C17(H17), C19(H19),
 C20(H20), C1B(H1B), C2B(H2B), C6B(H6B), C7B(H7B), C8B(H8B), C12B(H12B),
 C13B(H13B), C15B(H15B), C16B(H16B), C17B(H17B), C18B(H18B), C20B(H20B)
;
_shelx_shelxl_version_number 2014/7
_olex2_submission_special_instructions 'No special instructions were received'

loop_
_space_group_symop_operation_xyz
'x, y, z'
'-x+1/2, y+1/2, -z+1/2'
'-x, -y, -z'
'x-1/2, -y-1/2, z-1/2'

loop_
_atom_site_label
_atom_site_type_symbol
_atom_site_fract_x
_atom_site_fract_y
_atom_site_fract_z
_atom_site_U_iso_or_equiv
_atom_site_adp_type
_atom_site_occupancy
_atom_site_site_symmetry_order
_atom_site_calc_flag
_atom_site_refinement_flags_posn
_atom_site_refinement_flags_adp
_atom_site_refinement_flags_occupancy
_atom_site_disorder_assembly
_atom_site_disorder_group
O1_1 O 1.0660(3) 0.8715(4) 0.70001(17) 0.0559(15) Uani 1 1 d . . . . .
O2_1 O 0.4754(3) 0.4043(4) 0.60474(16) 0.0559(15) Uani 1 1 d . . . . .
O3_1 O 0.4222(4) 1.0549(4) 0.86197(17) 0.0632(16) Uani 1 1 d . . . . .
N1_1 N 0.7048(4) 0.6953(5) 0.71352(19) 0.0463(17) Uani 1 1 d . . . . .
N2_1 N 0.5747(4) 0.7319(4) 0.7419(2) 0.0471(17) Uani 1 1 d . . . . .
N3_1 N 0.6938(4) 0.8265(5) 0.7609(2) 0.0477(17) Uani 1 1 d . . . . .
N4_1 N 0.5509(4) 1.1618(4) 0.61356(18) 0.0426(16) Uani 1 1 d . . . . .
N5_1 N 0.4444(4) 1.0552(4) 0.58674(18) 0.0410(16) Uani 1 1 d . . . . .
N6_1 N 0.5839(4) 1.0345(4) 0.56684(19) 0.0441(16) Uani 1 1 d . . . . .
N7_1 N 1.0004(4) 1.1432(5) 0.6306(2) 0.0498(18) Uani 1 1 d . . . . .
N8_1 N 1.0497(5) 1.0913(6) 0.6072(2) 0.070(2) Uani 1 1 d . . . . .
N9_1 N 1.0876(4) 1.0260(6) 0.6303(3) 0.067(2) Uani 1 1 d . . . . .
N10_1 N 0.2565(4) 1.1869(5) 0.7690(2) 0.0524(19) Uani 1 1 d . . . . .
N11_1 N 0.2071(4) 1.1077(6) 0.7672(2) 0.063(2) Uani 1 1 d . . . . .
N12_1 N 0.2314(4) 1.0510(5) 0.7983(3) 0.064(2) Uani 1 1 d . . . . .
N13_1 N 0.3799(5) 0.5829(5) 0.5044(2) 0.065(2) Uani 1 1 d D U . . .
N14_1 N 0.3632(8) 0.4910(9) 0.4852(4) 0.059(4) Uani 0.525(8) 1 d D U P A 1
N15_1 N 0.3619(8) 0.4271(9) 0.5150(4) 0.061(4) Uani 0.525(8) 1 d D U P A 1
N14B_1 N 0.2965(10) 0.5833(13) 0.5189(5) 0.087(5) Uani 0.475(8) 1 d D U P A 2
N15B_1 N 0.2977(9) 0.5134(13) 0.5485(5) 0.080(4) Uani 0.475(8) 1 d D U P A 2
C1_1 C 0.6243(5) 0.6793(5) 0.7172(2) 0.043(2) Uani 1 1 d . . . . .
C2_1 C 0.6131(5) 0.8044(5) 0.7632(2) 0.044(2) Uani 1 1 d . . . . .
C3_1 C 0.7375(5) 0.7683(6) 0.7360(2) 0.042(2) Uani 1 1 d . . . . .
C4_1 C 0.5623(5) 0.8685(6) 0.7895(2) 0.047(2) Uani 1 1 d . . . . .
C5_1 C 0.4776(5) 0.8564(6) 0.7896(3) 0.057(2) Uani 1 1 d . . . . .
H5_1 H 0.4529 0.8059 0.7730 0.068 Uiso 1 1 calc R U . . .
C6_1 C 0.4271(5) 0.9158(7) 0.8131(3) 0.066(3) Uani 1 1 d . . . . .
H6_1 H 0.3689 0.9060 0.8129 0.079 Uiso 1 1 calc R U . . .
C7_1 C 0.4650(6) 0.9906(6) 0.8372(3) 0.053(2) Uani 1 1 d . . . . .
C8_1 C 0.5495(5) 1.0037(6) 0.8375(3) 0.053(2) Uani 1 1 d . . . . .
H8_1 H 0.5746 1.0539 0.8542 0.063 Uiso 1 1 calc R U . . .
C9_1 C 0.5973(5) 0.9451(5) 0.8139(2) 0.044(2) Uani 1 1 d . . . . .
H9_1 H 0.6553 0.9561 0.8139 0.053 Uiso 1 1 calc R U . . .
C10_1 C 0.5842(5) 0.6045(5) 0.6899(2) 0.043(2) Uani 1 1 d . . . . .
C11_1 C 0.6302(5) 0.5452(5) 0.6636(2) 0.045(2) Uani 1 1 d . . . . .
H11_1 H 0.6889 0.5493 0.6649 0.054 Uiso 1 1 calc R U . . .
C12_1 C 0.5913(5) 0.4807(6) 0.6356(2) 0.052(2) Uani 1 1 d . . . . .
H12_1 H 0.6234 0.4421 0.6176 0.063 Uiso 1 1 calc R U . . .
C13_1 C 0.5048(5) 0.4725(6) 0.6338(2) 0.047(2) Uani 1 1 d . . . . .
C14_1 C 0.4583(5) 0.5286(6) 0.6598(3) 0.055(2) Uani 1 1 d . . . . .
H14_1 H 0.3997 0.5229 0.6588 0.066 Uiso 1 1 calc R U . . .
C15_1 C 0.4973(5) 0.5932(6) 0.6873(3) 0.055(2) Uani 1 1 d . . . . .
H15_1 H 0.4645 0.6314 0.7051 0.066 Uiso 1 1 calc R U . . .
C16_1 C 0.8255(5) 0.7926(5) 0.7294(2) 0.043(2) Uani 1 1 d . . . . .
C17_1 C 0.8738(5) 0.7346(6) 0.7046(2) 0.052(2) Uani 1 1 d . . . . .
H17_1 H 0.8522 0.6745 0.6941 0.062 Uiso 1 1 calc R U . . .
C18_1 C 0.9534(5) 0.7625(5) 0.6947(3) 0.052(2) Uani 1 1 d . . . . .
H18_1 H 0.9851 0.7230 0.6769 0.062 Uiso 1 1 calc R U . . .
C19_1 C 0.9862(5) 0.8492(6) 0.7112(3) 0.052(2) Uani 1 1 d . . . . .
C20_1 C 0.9386(5) 0.9072(6) 0.7375(3) 0.054(2) Uani 1 1 d . . . . .
H20_1 H 0.9611 0.9660 0.7489 0.065 Uiso 1 1 calc R U . . .
C21_1 C 0.8594(5) 0.8794(6) 0.7469(3) 0.053(2) Uani 1 1 d . . . . .
H21_1 H 0.8279 0.9183 0.7650 0.063 Uiso 1 1 calc R U . . .
C22_1 C 0.4710(5) 1.1283(5) 0.6113(2) 0.0388(19) Uani 1 1 d . . . . .
C23_1 C 0.5046(5) 1.0107(5) 0.5661(2) 0.042(2) Uani 1 1 d . . . . .
C24_1 C 0.6050(5) 1.1119(6) 0.5913(2) 0.046(2) Uani 1 1 d . . . . .
C25_1 C 0.6908(5) 1.1429(5) 0.5941(2) 0.043(2) Uani 1 1 d . . . . .
C26_1 C 0.7516(5) 1.0951(6) 0.5720(3) 0.056(2) Uani 1 1 d . . . . .
H26_1 H 0.7362 1.0434 0.5534 0.067 Uiso 1 1 calc R U . . .
C27_1 C 0.8336(5) 1.1219(6) 0.5768(3) 0.060(2) Uani 1 1 d . . . . .
H27_1 H 0.8737 1.0903 0.5606 0.072 Uiso 1 1 calc R U . . .
C28_1 C 0.8587(5) 1.1951(6) 0.6052(3) 0.051(2) Uani 1 1 d . . . . .
C29_1 C 0.7989(5) 1.2432(6) 0.6276(3) 0.053(2) Uani 1 1 d . . . . .
H29_1 H 0.8145 1.2939 0.6467 0.063 Uiso 1 1 calc R U . . .
C30_1 C 0.7163(5) 1.2164(5) 0.6220(2) 0.045(2) Uani 1 1 d . . . . .
H30_1 H 0.6759 1.2491 0.6376 0.054 Uiso 1 1 calc R U . . .
C31_1 C 0.9500(5) 1.2231(6) 0.6120(3) 0.054(2) Uani 1 1 d . . . . .
H31A_1 H 0.9725 1.2416 0.5847 0.065 Uiso 1 1 calc R U . . .
H31B_1 H 0.9542 1.2806 0.6307 0.065 Uiso 1 1 calc R U . . .
C32_1 C 1.0058(5) 1.1111(6) 0.6703(3) 0.053(2) Uani 1 1 d . . . . .
H32_1 H 0.9769 1.1356 0.6934 0.063 Uiso 1 1 calc R U . . .
C33_1 C 1.0618(4) 1.0352(6) 0.6708(3) 0.052(2) Uani 1 1 d . . . . .
C34_1 C 1.0959(5) 0.9714(6) 0.7048(3) 0.058(2) Uani 1 1 d . . . . .
H34A_1 H 1.1570 0.9718 0.7045 0.069 Uiso 1 1 calc R U . . .
H34B_1 H 1.0796 0.9973 0.7322 0.069 Uiso 1 1 calc R U . . .
C35_1 C 0.4753(5) 0.9221(5) 0.5401(2) 0.043(2) Uani 1 1 d . . . . .
C36_1 C 0.3918(5) 0.8967(6) 0.5375(2) 0.051(2) Uani 1 1 d . . . . .
H36_1 H 0.3520 0.9368 0.5502 0.061 Uiso 1 1 calc R U . . .
C37_1 C 0.3677(5) 0.8139(6) 0.5166(2) 0.057(2) Uani 1 1 d . . . . .
H37_1 H 0.3108 0.7963 0.5153 0.068 Uiso 1 1 calc R U . . .
C38_1 C 0.4242(6) 0.7550(6) 0.4973(3) 0.055(2) Uani 1 1 d . . . . .
C39_1 C 0.5062(6) 0.7818(6) 0.4994(2) 0.052(2) Uani 1 1 d . . . . .
H39_1 H 0.5450 0.7417 0.4860 0.063 Uiso 1 1 calc R U . . .
C40_1 C 0.5347(5) 0.8647(5) 0.5202(2) 0.048(2) Uani 1 1 d . . . . .
H40_1 H 0.5916 0.8821 0.5211 0.057 Uiso 1 1 calc R U . . .
C41_1 C 0.3945(5) 0.6628(6) 0.4745(3) 0.062(2) Uani 1 1 d . . . . .
H41A_1 H 0.3426 0.6770 0.4581 0.075 Uiso 1 1 calc R U . . .
H41B_1 H 0.4366 0.6420 0.4547 0.075 Uiso 1 1 calc R U . . .
C43_1 C 0.3781(5) 0.4761(6) 0.5546(3) 0.060(2) Uani 1 1 d D U . . .
C44_1 C 0.3889(5) 0.4096(6) 0.5905(3) 0.062(2) Uani 1 1 d . . . . .
H44A_1 H 0.3552 0.4327 0.6137 0.075 Uiso 1 1 calc R U . . .
H44B_1 H 0.3691 0.3437 0.5822 0.075 Uiso 1 1 calc R U . . .
C45_1 C 0.4103(5) 1.1743(5) 0.6394(2) 0.0413(19) Uani 1 1 d . . . . .
C46_1 C 0.4367(5) 1.2413(5) 0.6697(2) 0.044(2) Uani 1 1 d . . . . .
H46_1 H 0.4917 1.2654 0.6701 0.053 Uiso 1 1 calc R U . . .
C47_1 C 0.3824(5) 1.2731(6) 0.6998(3) 0.049(2) Uani 1 1 d . . . . .
H47_1 H 0.4008 1.3191 0.7204 0.059 Uiso 1 1 calc R U . . .
C48_1 C 0.3021(5) 1.2380(6) 0.6998(2) 0.048(2) Uani 1 1 d . . . . .
C49_1 C 0.2750(5) 1.1745(6) 0.6674(3) 0.052(2) Uani 1 1 d . . . . .
H49_1 H 0.2191 1.1533 0.6658 0.062 Uiso 1 1 calc R U . . .
C50_1 C 0.3281(5) 1.1433(5) 0.6383(3) 0.050(2) Uani 1 1 d . . . . .
H50_1 H 0.3089 1.0996 0.6169 0.060 Uiso 1 1 calc R U . . .
C51_1 C 0.2473(5) 1.2620(6) 0.7349(3) 0.058(2) Uani 1 1 d . . . . .
H51A_1 H 0.1889 1.2642 0.7242 0.070 Uiso 1 1 calc R U . . .
H51B_1 H 0.2620 1.3271 0.7464 0.070 Uiso 1 1 calc R U . . .
C52_1 C 0.3117(5) 1.1816(6) 0.8015(3) 0.057(2) Uani 1 1 d . . . . .
H52_1 H 0.3532 1.2276 0.8097 0.069 Uiso 1 1 calc R U . . .
C53_1 C 0.2943(5) 1.0948(6) 0.8200(3) 0.050(2) Uani 1 1 d . . . . .
C54_1 C 0.3334(6) 1.0508(6) 0.8605(3) 0.066(3) Uani 1 1 d . . . . .
H54A_1 H 0.3127 1.0866 0.8849 0.080 Uiso 1 1 calc R U . . .
H54B_1 H 0.3157 0.9820 0.8628 0.080 Uiso 1 1 calc R U . . .
C42_1 C 0.3965(10) 0.5681(13) 0.5429(6) 0.068(4) Uani 0.525(8) 1 d D U P A 1
H42_1 H 0.4194 0.6161 0.5615 0.081 Uiso 0.525(8) 1 calc R U P A 1
C42B_1 C 0.4269(13) 0.5338(14) 0.5313(6) 0.067(4) Uani 0.475(8) 1 d D U P A 2
H42B_1 H 0.4855 0.5379 0.5340 0.080 Uiso 0.475(8) 1 calc R U P A 2
C1_3 C 0.3088(10) 0.7761(10) 0.6297(4) 0.077(6) Uani 0.429(6) 1 d D U P B 1
H1_3 H 0.2730 0.7303 0.6158 0.092 Uiso 0.429(6) 1 calc R U P B 1
C2_3 C 0.2736(11) 0.8430(10) 0.6578(4) 0.088(6) Uani 0.429(6) 1 d D U P B 1
H2_3 H 0.2159 0.8414 0.6624 0.105 Uiso 0.429(6) 1 calc R U P B 1
C3_3 C 0.3255(10) 0.9122(11) 0.6788(4) 0.075(6) Uani 0.429(6) 1 d D U P B 1
H3_3 H 0.3038 0.9581 0.6978 0.090 Uiso 0.429(6) 1 calc R U P B 1
C4_3 C 0.4115(9) 0.9107(9) 0.6705(4) 0.058(5) Uani 0.429(6) 1 d D U P B 1
C5_3 C 0.4471(8) 0.8430(9) 0.6421(4) 0.054(5) Uani 0.429(6) 1 d D U P B 1
C6_3 C 0.3931(10) 0.7732(10) 0.6209(4) 0.067(5) Uani 0.429(6) 1 d D U P B 1
H6_3 H 0.4139 0.7270 0.6018 0.081 Uiso 0.429(6) 1 calc R U P B 1
C7_3 C 0.5343(8) 0.8470(9) 0.6357(3) 0.054(5) Uani 0.429(6) 1 d D U P B 1
C8_3 C 0.5837(9) 0.9174(9) 0.6573(3) 0.050(5) Uani 0.429(6) 1 d D U P B 1
C9_3 C 0.5483(9) 0.9844(10) 0.6856(4) 0.057(5) Uani 0.429(6) 1 d D U P B 1
C10_3 C 0.4624(10) 0.9808(10) 0.6920(4) 0.061(5) Uani 0.429(6) 1 d D U P B 1
H10_3 H 0.4385 1.0255 0.7108 0.073 Uiso 0.429(6) 1 calc R U P B 1
C11_3 C 0.6704(9) 0.9238(9) 0.6518(3) 0.055(5) Uani 0.429(6) 1 d D U P B 1
C12_3 C 0.7189(9) 0.9948(9) 0.6739(4) 0.054(5) Uani 0.429(6) 1 d D U P B 1
C13_3 C 0.6811(11) 1.0602(11) 0.7016(4) 0.062(6) Uani 0.429(6) 1 d D U P B 1
H13_3 H 0.7138 1.1077 0.7164 0.074 Uiso 0.429(6) 1 calc R U P B 1
C14_3 C 0.5962(12) 1.0554(12) 0.7076(5) 0.067(6) Uani 0.429(6) 1 d D U P B 1
H14_3 H 0.5709 1.0994 0.7262 0.080 Uiso 0.429(6) 1 calc R U P B 1
C15_3 C 0.8036(10) 0.9997(10) 0.6679(4) 0.061(5) Uani 0.429(6) 1 d D U P B 1
H15_3 H 0.8365 1.0472 0.6825 0.074 Uiso 0.429(6) 1 calc R U P B 1
C16_3 C 0.8408(11) 0.9336(10) 0.6400(4) 0.069(5) Uani 0.429(6) 1 d D U P B 1
H16_3 H 0.8986 0.9371 0.6361 0.083 Uiso 0.429(6) 1 calc R U P B 1
C17_3 C 0.7934(11) 0.8640(11) 0.6182(5) 0.070(6) Uani 0.429(6) 1 d D U P B 1
H17_3 H 0.8190 0.8204 0.5996 0.084 Uiso 0.429(6) 1 calc R U P B 1
C18_3 C 0.7075(9) 0.8579(9) 0.6239(4) 0.054(5) Uani 0.429(6) 1 d D U P B 1
C19_3 C 0.6596(11) 0.7863(11) 0.6017(4) 0.056(5) Uani 0.429(6) 1 d D U P B 1
H19_3 H 0.6849 0.7425 0.5831 0.068 Uiso 0.429(6) 1 calc R U P B 1
C20_3 C 0.5724(10) 0.7814(11) 0.6078(4) 0.056(5) Uani 0.429(6) 1 d D U P B 1
H20_3 H 0.5398 0.7339 0.5931 0.067 Uiso 0.429(6) 1 calc R U P B 1
C1B_3 C 0.3790(10) 0.9783(9) 0.7143(3) 0.089(5) Uani 0.571(6) 1 d D U P B 2
H1B_3 H 0.3300 0.9992 0.7271 0.107 Uiso 0.571(6) 1 calc R U P B 2
C2B_3 C 0.4548(10) 1.0277(9) 0.7231(3) 0.083(5) Uani 0.571(6) 1 d D U P B 2
H2B_3 H 0.4559 1.0816 0.7418 0.100 Uiso 0.571(6) 1 calc R U P B 2
C3B_3 C 0.5295(9) 0.9980(9) 0.7045(3) 0.076(5) Uani 0.571(6) 1 d D U P B 2
C4B_3 C 0.5262(8) 0.9174(8) 0.6766(3) 0.075(4) Uani 0.571(6) 1 d D U P B 2
C5B_3 C 0.4503(9) 0.8673(9) 0.6677(3) 0.073(5) Uani 0.571(6) 1 d D U P B 2
C6B_3 C 0.3765(11) 0.8989(10) 0.6869(4) 0.088(6) Uani 0.571(6) 1 d D U P B 2
H6B_3 H 0.3257 0.8657 0.6810 0.106 Uiso 0.571(6) 1 calc R U P B 2
C7B_3 C 0.6062(11) 1.0476(12) 0.7132(5) 0.092(6) Uani 0.571(6) 1 d D U P B 2
H7B_3 H 0.6079 1.1016 0.7319 0.111 Uiso 0.571(6) 1 calc R U P B 2
C8B_3 C 0.6793(12) 1.0173(11) 0.6946(4) 0.094(6) Uani 0.571(6) 1 d D U P B 2
H8B_3 H 0.7302 1.0500 0.7004 0.113 Uiso 0.571(6) 1 calc R U P B 2
C9B_3 C 0.6747(10) 0.9369(10) 0.6669(4) 0.089(5) Uani 0.571(6) 1 d D U P B 2
C10B_3 C 0.5995(9) 0.8850(9) 0.6572(3) 0.070(5) Uani 0.571(6) 1 d D U P B 2
C11B_3 C 0.5973(9) 0.8036(10) 0.6290(3) 0.086(5) Uani 0.571(6) 1 d D U P B 2
C12B_3 C 0.5224(10) 0.7543(10) 0.6201(4) 0.077(5) Uani 0.571(6) 1 d D U P B 2
H12B_3 H 0.5202 0.7002 0.6015 0.093 Uiso 0.571(6) 1 calc R U P B 2
C13B_3 C 0.4497(11) 0.7875(10) 0.6398(4) 0.087(5) Uani 0.571(6) 1 d D U P B 2
H13B_3 H 0.3990 0.7544 0.6339 0.104 Uiso 0.571(6) 1 calc R U P B 2
C14B_3 C 0.6739(10) 0.7759(11) 0.6109(4) 0.093(6) Uani 0.571(6) 1 d D U P B 2
C15B_3 C 0.6757(11) 0.6956(12) 0.5826(4) 0.120(6) Uani 0.571(6) 1 d D U P B 2
H15B_3 H 0.6264 0.6604 0.5757 0.143 Uiso 0.571(6) 1 calc R U P B 2
C16B_3 C 0.7505(12) 0.6684(13) 0.5648(5) 0.138(7) Uani 0.571(6) 1 d D U P B 2
H16B_3 H 0.7528 0.6149 0.5460 0.166 Uiso 0.571(6) 1 calc R U P B 2
C17B_3 C 0.8227(13) 0.7237(15) 0.5760(5) 0.148(8) Uani 0.571(6) 1 d D U P B 2
H17B_3 H 0.8732 0.7053 0.5640 0.178 Uiso 0.571(6) 1 calc R U P B 2
C18B_3 C 0.8245(12) 0.8032(14) 0.6036(5) 0.144(7) Uani 0.571(6) 1 d D U P B 2
H18B_3 H 0.8739 0.8381 0.6103 0.172 Uiso 0.571(6) 1 calc R U P B 2
C19B_3 C 0.7468(11) 0.8287(12) 0.6211(4) 0.112(6) Uani 0.571(6) 1 d D U P B 2
C20B_3 C 0.7498(12) 0.9097(12) 0.6490(4) 0.117(6) Uani 0.571(6) 1 d D U P B 2
H20B_3 H 0.7999 0.9439 0.6553 0.140 Uiso 0.571(6) 1 calc R U P B 2
C1A_2 C 0.8343(13) 0.8202(14) 0.4742(8) 0.146(6) Uani 0.632(14) 1 d D U P C 1
H1AA_2 H 0.8699 0.8532 0.4541 0.176 Uiso 0.632(14) 1 calc R U P C 1
H1AB_2 H 0.8702 0.7963 0.4979 0.176 Uiso 0.632(14) 1 calc R U P C 1
C2A_2 C 0.7927(14) 0.7350(17) 0.4529(7) 0.137(6) Uani 0.632(14) 1 d D U P C 1
H2AA_2 H 0.7462 0.7616 0.4353 0.164 Uiso 0.632(14) 1 calc R U P C 1
H2AB_2 H 0.7678 0.6958 0.4752 0.164 Uiso 0.632(14) 1 calc R U P C 1
Cl1A_2 Cl 0.7664(5) 0.9011(5) 0.4923(3) 0.115(3) Uani 0.632(14) 1 d D U P C 1
Cl2A_2 Cl 0.8418(7) 0.6593(7) 0.4237(4) 0.174(4) Uani 0.632(14) 1 d D U P C 1
C1B_2 C 0.803(3) 0.803(3) 0.4471(12) 0.151(8) Uani 0.368(14) 1 d D U P C 2
H1BA_2 H 0.7751 0.7883 0.4195 0.181 Uiso 0.368(14) 1 calc R U P C 2
H1BB_2 H 0.8499 0.8471 0.4420 0.181 Uiso 0.368(14) 1 calc R U P C 2
C2B_2 C 0.837(3) 0.709(2) 0.4652(10) 0.144(7) Uani 0.368(14) 1 d D U P C 2
H2BA_2 H 0.7889 0.6702 0.4735 0.172 Uiso 0.368(14) 1 calc R U P C 2
H2BB_2 H 0.8684 0.7268 0.4914 0.172 Uiso 0.368(14) 1 calc R U P C 2
Cl1B_2 Cl 0.7375(10) 0.8591(19) 0.4766(6) 0.160(6) Uani 0.368(14) 1 d D U P C 2
Cl2B_2 Cl 0.8964(10) 0.6367(7) 0.4389(4) 0.111(5) Uani 0.368(14) 1 d D U P C 2
Cl2A_4 Cl 0.2103(3) 0.8094(3) 0.59943(14) 0.0842(19) Uani 0.588(7) 1 d D U P B -1
C2A_4 C 0.1031(15) 0.824(2) 0.5850(8) 0.122(6) Uani 0.588(7) 1 d D U P B -1
H2AA_4 H 0.0775 0.7584 0.5838 0.146 Uiso 0.588(7) 1 calc R U P B -1
H2AB_4 H 0.0769 0.8604 0.6077 0.146 Uiso 0.588(7) 1 calc R U P B -1
C1A_4 C 0.0835(15) 0.8705(18) 0.5479(8) 0.132(6) Uani 0.588(7) 1 d D U P B -1
H1AA_4 H 0.1371 0.8840 0.5352 0.159 Uiso 0.588(7) 1 calc R U P B -1
H1AB_4 H 0.0611 0.9348 0.5559 0.159 Uiso 0.588(7) 1 calc R U P B -1
Cl1A_4 Cl 0.0165(10) 0.8284(15) 0.5056(5) 0.333(8) Uani 0.588(7) 1 d D U P B -1
C2B_4 C 0.1508(17) 0.859(2) 0.5690(11) 0.136(7) Uani 0.412(7) 1 d D U P B -2
H2BA_4 H 0.1816 0.8937 0.5918 0.164 Uiso 0.412(7) 1 calc R U P B -2
H2BB_4 H 0.1916 0.8242 0.5520 0.164 Uiso 0.412(7) 1 calc R U P B -2
Cl2B_4 Cl 0.0788(8) 0.7655(10) 0.5926(5) 0.182(5) Uani 0.412(7) 1 d D U P B -2
C1B_4 C 0.1068(19) 0.926(3) 0.5436(13) 0.162(9) Uani 0.412(7) 1 d D U P B -2
H1BA_4 H 0.1341 0.9310 0.5165 0.194 Uiso 0.412(7) 1 calc R U P B -2
H1BB_4 H 0.1106 0.9907 0.5573 0.194 Uiso 0.412(7) 1 calc R U P B -2
Cl1B_4 Cl -0.0131(6) 0.8949(9) 0.5319(4) 0.172(5) Uani 0.412(7) 1 d D U P B -2
C1A_5 C 0.114(2) 0.541(2) 0.4451(8) 0.156(8) Uani 0.468(9) 1 d D U P D -1
H1AA_5 H 0.1054 0.6097 0.4367 0.187 Uiso 0.468(9) 1 calc R U P D -1
H1AB_5 H 0.0653 0.5022 0.4347 0.187 Uiso 0.468(9) 1 calc R U P D -1
Cl2A_5 Cl 0.1793(10) 0.6383(10) 0.5121(6) 0.311(10) Uani 0.468(9) 1 d D U P D -1
C2A_5 C 0.126(2) 0.532(2) 0.4929(9) 0.178(8) Uani 0.468(9) 1 d D U P D -1
H2AA_5 H 0.1588 0.4725 0.5002 0.214 Uiso 0.468(9) 1 calc R U P D -1
H2AB_5 H 0.0717 0.5260 0.5059 0.214 Uiso 0.468(9) 1 calc R U P D -1
Cl1A_5 Cl 0.2132(13) 0.491(2) 0.4231(6) 0.355(11) Uani 0.468(9) 1 d D U P D -1
Cl2B_5 Cl 0.0620(14) 0.6392(11) 0.4953(4) 0.322(9) Uani 0.532(9) 1 d D U P D -2
C2B_5 C 0.076(2) 0.5509(16) 0.4583(9) 0.154(7) Uani 0.532(9) 1 d D U P D -2
H2BA_5 H 0.0454 0.5761 0.4332 0.185 Uiso 0.532(9) 1 calc R U P D -2
H2BB_5 H 0.1355 0.5580 0.4520 0.185 Uiso 0.532(9) 1 calc R U P D -2
C1B_5 C 0.0617(16) 0.4374(15) 0.4556(7) 0.139(7) Uani 0.532(9) 1 d D U P D -2
H1BA_5 H 0.0107 0.4227 0.4385 0.166 Uiso 0.532(9) 1 calc R U P D -2
H1BB_5 H 0.0564 0.4094 0.4839 0.166 Uiso 0.532(9) 1 calc R U P D -2
Cl1B_5 Cl 0.1574(14) 0.3850(13) 0.4295(5) 0.335(10) Uani 0.532(9) 1 d D U P D -2

loop_
_atom_site_aniso_label
_atom_site_aniso_U_11
_atom_site_aniso_U_22
_atom_site_aniso_U_33
_atom_site_aniso_U_23
_atom_site_aniso_U_13
_atom_site_aniso_U_12
O1_1 0.037(3) 0.033(4) 0.097(5) -0.004(3) -0.002(3) -0.004(2)
O2_1 0.059(4) 0.040(4) 0.067(4) -0.005(3) -0.016(3) -0.005(3)
O3_1 0.064(4) 0.047(4) 0.079(4) -0.010(3) 0.009(3) 0.009(3)
N1_1 0.030(4) 0.045(5) 0.064(5) 0.003(3) -0.005(3) -0.009(3)
N2_1 0.044(4) 0.033(4) 0.063(5) -0.006(3) -0.004(4) -0.002(3)
N3_1 0.041(4) 0.038(4) 0.064(5) -0.001(3) 0.003(4) -0.002(3)
N4_1 0.041(4) 0.035(4) 0.051(4) -0.002(3) 0.000(3) 0.001(3)
N5_1 0.047(4) 0.029(4) 0.047(4) -0.004(3) -0.003(3) -0.004(3)
N6_1 0.041(4) 0.033(4) 0.058(5) -0.006(3) -0.002(3) 0.002(3)
N7_1 0.040(4) 0.045(5) 0.065(5) 0.000(4) 0.001(4) -0.002(3)
N8_1 0.062(5) 0.068(6) 0.079(6) -0.005(4) 0.012(5) 0.022(4)
N9_1 0.059(5) 0.063(6) 0.080(6) 0.000(4) 0.004(5) 0.021(4)
N10_1 0.037(4) 0.054(5) 0.067(6) -0.018(4) 0.011(4) -0.010(3)
N11_1 0.048(5) 0.059(6) 0.082(6) -0.004(4) 0.005(4) -0.010(4)
N12_1 0.049(5) 0.054(6) 0.089(6) -0.009(4) 0.011(4) -0.017(4)
N13_1 0.078(5) 0.043(5) 0.072(5) 0.004(4) -0.016(4) -0.015(4)
N14_1 0.082(8) 0.042(8) 0.052(8) -0.008(6) -0.011(6) -0.021(6)
N15_1 0.073(8) 0.052(7) 0.058(8) 0.000(6) -0.010(6) -0.019(6)
N14B_1 0.076(9) 0.090(10) 0.094(10) 0.029(8) -0.013(8) -0.028(8)
N15B_1 0.066(8) 0.083(9) 0.090(9) 0.024(7) -0.012(7) -0.017(7)
C1_1 0.047(6) 0.035(5) 0.046(5) 0.002(4) -0.004(4) 0.005(4)
C2_1 0.041(5) 0.030(5) 0.060(6) 0.008(4) 0.001(4) -0.006(4)
C3_1 0.041(5) 0.035(5) 0.050(5) 0.007(4) -0.010(4) -0.001(4)
C4_1 0.042(6) 0.041(6) 0.058(6) 0.001(4) 0.007(4) -0.005(4)
C5_1 0.046(6) 0.041(6) 0.083(7) -0.010(4) 0.007(5) -0.013(4)
C6_1 0.050(6) 0.053(7) 0.094(7) -0.019(5) 0.011(5) 0.002(4)
C7_1 0.062(6) 0.042(6) 0.057(6) -0.004(4) 0.005(5) 0.003(4)
C8_1 0.047(6) 0.037(6) 0.074(6) -0.007(4) 0.002(5) -0.001(4)
C9_1 0.040(5) 0.036(5) 0.056(6) 0.008(4) 0.001(4) -0.006(4)
C10_1 0.040(5) 0.035(5) 0.053(6) 0.000(4) 0.002(4) -0.001(4)
C11_1 0.033(5) 0.037(5) 0.065(6) 0.012(4) 0.003(4) 0.007(4)
C12_1 0.061(6) 0.037(6) 0.058(6) -0.009(4) 0.007(5) -0.002(4)
C13_1 0.044(6) 0.034(5) 0.062(6) -0.001(4) -0.016(5) -0.006(4)
C14_1 0.029(5) 0.048(6) 0.088(7) -0.014(5) 0.003(5) -0.012(4)
C15_1 0.056(6) 0.041(6) 0.068(6) -0.006(4) 0.008(5) 0.004(4)
C16_1 0.041(5) 0.027(5) 0.061(6) 0.003(4) -0.003(4) -0.001(4)
C17_1 0.054(6) 0.032(5) 0.069(6) -0.009(4) -0.010(5) -0.010(4)
C18_1 0.044(6) 0.027(5) 0.084(7) -0.012(4) 0.003(5) -0.010(4)
C19_1 0.031(5) 0.040(6) 0.083(7) 0.011(4) -0.010(5) -0.003(4)
C20_1 0.036(5) 0.042(6) 0.082(7) -0.017(4) -0.010(5) 0.000(4)
C21_1 0.037(5) 0.051(6) 0.069(6) -0.008(4) -0.002(4) 0.001(4)
C22_1 0.039(5) 0.034(5) 0.043(5) 0.000(3) -0.005(4) 0.004(4)
C23_1 0.045(6) 0.035(5) 0.047(5) -0.002(4) -0.005(4) 0.007(4)
C24_1 0.043(5) 0.035(5) 0.061(6) -0.009(4) 0.005(4) 0.007(4)
C25_1 0.037(5) 0.036(5) 0.057(6) -0.005(4) 0.005(4) 0.004(4)
C26_1 0.055(6) 0.046(6) 0.066(6) -0.018(4) -0.006(5) 0.004(4)
C27_1 0.046(6) 0.056(6) 0.078(7) -0.021(5) -0.005(5) 0.006(4)
C28_1 0.035(5) 0.045(6) 0.073(6) -0.003(4) 0.005(4) 0.009(4)
C29_1 0.047(6) 0.041(6) 0.070(6) -0.004(4) 0.001(5) 0.000(4)
C30_1 0.036(5) 0.039(5) 0.060(6) 0.004(4) 0.005(4) 0.009(4)
C31_1 0.052(6) 0.047(6) 0.064(6) 0.001(4) 0.007(5) -0.003(4)
C32_1 0.039(5) 0.043(6) 0.076(7) -0.001(4) 0.004(5) -0.001(4)
C33_1 0.029(5) 0.032(5) 0.096(8) -0.003(4) -0.001(5) -0.005(4)
C34_1 0.037(5) 0.032(5) 0.103(7) 0.002(5) -0.007(5) -0.005(4)
C35_1 0.058(6) 0.034(5) 0.037(5) 0.003(3) -0.008(4) -0.006(4)
C36_1 0.042(6) 0.052(6) 0.057(6) -0.010(4) 0.000(4) -0.006(4)
C37_1 0.058(6) 0.057(7) 0.054(6) -0.005(4) -0.007(5) -0.008(5)
C38_1 0.062(7) 0.046(6) 0.056(6) -0.013(4) -0.008(5) -0.003(4)
C39_1 0.076(7) 0.037(6) 0.045(5) -0.002(4) 0.005(5) 0.010(4)
C40_1 0.046(5) 0.037(6) 0.059(6) 0.001(4) -0.001(4) 0.004(4)
C41_1 0.081(7) 0.039(6) 0.067(6) -0.008(4) 0.006(5) -0.012(4)
C43_1 0.064(6) 0.049(5) 0.064(6) 0.009(4) -0.019(5) -0.011(4)
C44_1 0.060(6) 0.046(6) 0.080(7) 0.001(5) -0.011(5) -0.014(4)
C45_1 0.039(5) 0.030(5) 0.055(6) -0.001(4) 0.000(4) 0.004(4)
C46_1 0.041(5) 0.030(5) 0.060(6) -0.001(4) -0.002(4) -0.005(3)
C47_1 0.040(5) 0.038(5) 0.070(6) -0.009(4) 0.007(5) -0.003(4)
C48_1 0.052(6) 0.042(6) 0.051(6) -0.002(4) 0.008(5) 0.006(4)
C49_1 0.035(5) 0.062(6) 0.058(6) -0.003(5) -0.001(5) -0.001(4)
C50_1 0.047(6) 0.041(5) 0.063(6) -0.022(4) -0.003(5) 0.003(4)
C51_1 0.051(6) 0.050(6) 0.074(7) -0.013(5) 0.002(5) 0.009(4)
C52_1 0.055(6) 0.052(7) 0.065(7) 0.005(4) -0.003(5) -0.013(4)
C53_1 0.042(6) 0.037(6) 0.073(7) -0.006(4) 0.021(5) -0.005(4)
C54_1 0.063(7) 0.054(7) 0.084(8) -0.010(5) 0.030(6) -0.001(5)
C42_1 0.087(9) 0.051(8) 0.063(8) -0.001(7) -0.022(8) -0.036(7)
C42B_1 0.079(9) 0.052(8) 0.067(9) 0.001(7) -0.017(8) -0.014(7)
C1_3 0.057(11) 0.083(13) 0.091(13) 0.013(10) 0.007(10) -0.022(10)
C2_3 0.057(12) 0.082(13) 0.125(14) 0.008(11) 0.019(11) -0.010(9)
C3_3 0.062(12) 0.062(12) 0.103(13) 0.019(10) 0.026(11) 0.003(9)
C4_3 0.059(10) 0.047(10) 0.066(11) 0.043(8) -0.003(9) -0.001(8)
C5_3 0.048(9) 0.048(11) 0.064(11) 0.041(8) -0.003(8) 0.001(8)
C6_3 0.056(11) 0.069(12) 0.076(12) 0.025(9) -0.003(10) -0.005(9)
C7_3 0.046(9) 0.056(10) 0.060(10) 0.021(8) -0.005(8) -0.008(8)
C8_3 0.057(10) 0.040(10) 0.052(10) 0.029(7) -0.013(9) -0.013(8)
C9_3 0.089(11) 0.036(10) 0.046(10) 0.036(8) -0.005(9) -0.005(8)
C10_3 0.083(11) 0.034(11) 0.064(12) 0.026(8) -0.008(10) -0.004(9)
C11_3 0.063(10) 0.055(10) 0.046(10) 0.026(8) -0.002(9) -0.001(8)
C12_3 0.067(10) 0.037(10) 0.057(10) 0.020(8) -0.004(9) 0.003(8)
C13_3 0.085(12) 0.040(11) 0.060(12) -0.001(9) -0.007(10) -0.003(10)
C14_3 0.091(13) 0.047(13) 0.060(13) 0.016(10) -0.012(11) -0.006(11)
C15_3 0.071(11) 0.041(11) 0.069(11) 0.014(8) -0.022(10) -0.007(9)
C16_3 0.075(12) 0.060(12) 0.070(12) 0.026(9) -0.020(10) -0.009(9)
C17_3 0.081(12) 0.068(12) 0.061(12) 0.036(9) -0.006(10) 0.007(10)
C18_3 0.064(10) 0.047(10) 0.049(10) 0.027(7) -0.013(9) 0.002(8)
C19_3 0.069(11) 0.058(12) 0.041(11) 0.015(9) -0.008(10) 0.016(9)
C20_3 0.051(11) 0.069(12) 0.046(11) 0.029(9) -0.009(10) 0.019(9)
C1B_3 0.116(12) 0.092(12) 0.062(10) 0.022(8) 0.039(10) 0.020(9)
C2B_3 0.128(12) 0.069(10) 0.053(10) 0.027(8) 0.013(9) 0.023(9)
C3B_3 0.124(12) 0.056(9) 0.048(9) 0.024(7) -0.009(9) -0.003(9)
C4B_3 0.105(10) 0.052(9) 0.067(9) 0.044(7) -0.007(8) 0.004(8)
C5B_3 0.108(11) 0.049(9) 0.061(10) 0.047(7) 0.005(8) 0.023(8)
C6B_3 0.103(12) 0.083(12) 0.080(11) 0.041(9) 0.031(10) 0.018(10)
C7B_3 0.133(14) 0.072(12) 0.068(12) 0.031(10) -0.033(11) -0.018(11)
C8B_3 0.135(14) 0.071(12) 0.074(12) 0.043(9) -0.026(11) -0.035(11)
C9B_3 0.106(11) 0.087(11) 0.072(10) 0.057(8) -0.029(9) -0.021(9)
C10B_3 0.094(10) 0.053(9) 0.061(9) 0.050(7) -0.019(8) -0.001(8)
C11B_3 0.116(11) 0.089(10) 0.054(9) 0.061(7) -0.008(9) 0.011(9)
C12B_3 0.117(12) 0.064(10) 0.052(10) 0.036(7) 0.006(9) -0.003(9)
C13B_3 0.124(13) 0.055(11) 0.080(11) 0.037(8) -0.008(10) 0.016(10)
C14B_3 0.113(11) 0.113(12) 0.054(10) 0.063(8) 0.016(9) 0.040(10)
C15B_3 0.133(13) 0.139(14) 0.089(12) 0.066(10) 0.037(10) 0.048(11)
C16B_3 0.141(15) 0.166(16) 0.112(12) 0.081(11) 0.068(12) 0.059(12)
C17B_3 0.146(14) 0.176(17) 0.127(14) 0.079(12) 0.060(13) 0.060(13)
C18B_3 0.143(13) 0.182(17) 0.110(14) 0.082(12) 0.049(11) 0.037(13)
C19B_3 0.112(12) 0.145(14) 0.082(11) 0.074(9) 0.020(10) 0.023(11)
C20B_3 0.127(13) 0.127(14) 0.095(13) 0.063(10) -0.006(11) -0.009(11)
C1A_2 0.150(13) 0.150(14) 0.138(13) 0.004(11) 0.000(11) -0.014(11)
C2A_2 0.139(14) 0.139(14) 0.131(13) 0.015(12) -0.022(11) -0.011(12)
Cl1A_2 0.092(5) 0.102(5) 0.154(7) -0.037(4) 0.035(4) 0.017(3)
Cl2A_2 0.129(7) 0.177(7) 0.218(8) -0.117(6) 0.023(6) -0.036(6)
C1B_2 0.149(15) 0.168(16) 0.134(15) 0.001(14) -0.005(13) -0.028(14)
C2B_2 0.137(15) 0.151(15) 0.143(14) -0.008(13) 0.003(13) -0.025(13)
Cl1B_2 0.105(10) 0.254(18) 0.122(11) 0.042(11) 0.009(8) 0.022(11)
Cl2B_2 0.109(10) 0.082(7) 0.144(9) -0.007(6) 0.028(7) -0.038(6)
Cl2A_4 0.076(3) 0.086(4) 0.091(4) 0.021(2) 0.014(3) 0.017(2)
C2A_4 0.114(12) 0.111(12) 0.140(12) -0.015(11) 0.003(11) -0.013(11)
C1A_4 0.141(13) 0.121(14) 0.133(12) -0.003(11) -0.025(11) -0.029(11)
Cl1A_4 0.342(15) 0.40(2) 0.251(13) 0.066(13) -0.010(11) -0.129(14)
C2B_4 0.138(13) 0.132(13) 0.139(13) 0.007(11) 0.011(11) 0.001(12)
Cl2B_4 0.143(9) 0.157(12) 0.244(13) 0.048(9) -0.008(8) -0.029(7)
C1B_4 0.175(17) 0.155(18) 0.154(16) -0.001(16) -0.005(15) 0.014(15)
Cl1B_4 0.136(8) 0.195(10) 0.177(10) -0.093(8) -0.098(7) 0.076(7)
C1A_5 0.26(2) 0.079(14) 0.132(16) 0.017(12) 0.064(15) 0.081(13)
Cl2A_5 0.281(17) 0.168(13) 0.50(2) -0.066(13) 0.238(16) -0.035(10)
C2A_5 0.26(2) 0.079(15) 0.198(17) 0.029(13) 0.070(16) 0.051(14)
Cl1A_5 0.41(2) 0.34(3) 0.311(17) -0.078(19) -0.102(16) 0.053(19)
Cl2B_5 0.49(3) 0.241(16) 0.244(13) -0.032(11) 0.062(14) -0.019(15)
C2B_5 0.274(19) 0.070(12) 0.124(15) 0.014(10) 0.076(13) 0.080(13)
C1B_5 0.239(19) 0.090(13) 0.090(13) 0.010(10) 0.040(13) 0.054(13)
Cl1B_5 0.49(2) 0.224(18) 0.278(14) -0.082(13) -0.103(15) 0.140(16)

loop_
_atom_type_symbol
_atom_type_description
_atom_type_scat_dispersion_real
_atom_type_scat_dispersion_imag
_atom_type_scat_source
C C 0.0033 0.0016 'International Tables Vol C Tables 4.2.6.8 and 6.1.1.4'
H H 0.0000 0.0000 'International Tables Vol C Tables 4.2.6.8 and 6.1.1.4'
Cl Cl 0.1484 0.1585 'International Tables Vol C Tables 4.2.6.8 and 6.1.1.4'
N N 0.0061 0.0033 'International Tables Vol C Tables 4.2.6.8 and 6.1.1.4'
O O 0.0106 0.0060 'International Tables Vol C Tables 4.2.6.8 and 6.1.1.4'

loop_
_geom_angle_atom_site_label_1
_geom_angle_atom_site_label_2
_geom_angle_atom_site_label_3
_geom_angle
C19_1 O1_1 C34_1 119.2(6)
C13_1 O2_1 C44_1 118.3(6)
C7_1 O3_1 C54_1 118.7(6)
C3_1 N1_1 C1_1 116.5(7)
C2_1 N2_1 C1_1 114.6(7)
C2_1 N3_1 C3_1 115.7(7)
C24_1 N4_1 C22_1 115.9(6)
C22_1 N5_1 C23_1 114.1(6)
C23_1 N6_1 C24_1 115.2(6)
N8_1 N7_1 C31_1 120.7(7)
N8_1 N7_1 C32_1 109.8(7)
C32_1 N7_1 C31_1 129.6(7)
N9_1 N8_1 N7_1 109.5(7)
N8_1 N9_1 C33_1 108.3(7)
N11_1 N10_1 C51_1 118.8(7)
C52_1 N10_1 N11_1 111.3(7)
C52_1 N10_1 C51_1 129.8(7)
N12_1 N11_1 N10_1 106.8(7)
N11_1 N12_1 C53_1 108.7(8)
N14_1 N13_1 C41_1 114.3(8)
N14B_1 N13_1 C41_1 112.5(9)
C42_1 N13_1 N14_1 107.8(10)
C42_1 N13_1 C41_1 135.5(9)
C42B_1 N13_1 N14B_1 108.4(12)
C42B_1 N13_1 C41_1 134.4(11)
N15_1 N14_1 N13_1 106.9(10)
N14_1 N15_1 C43_1 108.7(11)
N15B_1 N14B_1 N13_1 103.7(13)
N14B_1 N15B_1 C43_1 110.1(13)
N1_1 C1_1 N2_1 124.6(7)
N1_1 C1_1 C10_1 118.1(7)
N2_1 C1_1 C10_1 117.1(7)
N2_1 C2_1 N3_1 124.7(7)
N2_1 C2_1 C4_1 117.9(7)
N3_1 C2_1 C4_1 117.3(7)
N1_1 C3_1 N3_1 123.9(7)
N1_1 C3_1 C16_1 117.1(7)
N3_1 C3_1 C16_1 118.7(7)
C5_1 C4_1 C2_1 120.2(7)
C5_1 C4_1 C9_1 117.6(7)
C9_1 C4_1 C2_1 122.2(7)
C4_1 C5_1 H5_1 118.8
C4_1 C5_1 C6_1 122.4(8)
C6_1 C5_1 H5_1 118.8
C5_1 C6_1 H6_1 121.1
C5_1 C6_1 C7_1 117.9(8)
C7_1 C6_1 H6_1 121.1
O3_1 C7_1 C6_1 123.9(8)
C8_1 C7_1 O3_1 115.6(7)
C8_1 C7_1 C6_1 120.6(8)
C7_1 C8_1 H8_1 119.8
C9_1 C8_1 C7_1 120.3(8)
C9_1 C8_1 H8_1 119.8
C4_1 C9_1 H9_1 119.3
C8_1 C9_1 C4_1 121.3(7)
C8_1 C9_1 H9_1 119.3
C11_1 C10_1 C1_1 121.6(7)
C11_1 C10_1 C15_1 116.8(7)
C15_1 C10_1 C1_1 121.5(7)
C10_1 C11_1 H11_1 119.4
C12_1 C11_1 C10_1 121.1(7)
C12_1 C11_1 H11_1 119.4
C11_1 C12_1 H12_1 119.9
C11_1 C12_1 C13_1 120.1(7)
C13_1 C12_1 H12_1 119.9
O2_1 C13_1 C12_1 113.3(7)
C14_1 C13_1 O2_1 126.7(7)
C14_1 C13_1 C12_1 120.0(7)
C13_1 C14_1 H14_1 120.2
C13_1 C14_1 C15_1 119.6(7)
C15_1 C14_1 H14_1 120.2
C10_1 C15_1 H15_1 118.8
C14_1 C15_1 C10_1 122.4(7)
C14_1 C15_1 H15_1 118.8
C17_1 C16_1 C3_1 121.2(7)
C17_1 C16_1 C21_1 119.3(7)
C21_1 C16_1 C3_1 119.4(7)
C16_1 C17_1 H17_1 119.3
C16_1 C17_1 C18_1 121.3(7)
C18_1 C17_1 H17_1 119.3
C17_1 C18_1 H18_1 120.3
C17_1 C18_1 C19_1 119.3(8)
C19_1 C18_1 H18_1 120.3
O1_1 C19_1 C18_1 115.7(7)
O1_1 C19_1 C20_1 124.5(7)
C18_1 C19_1 C20_1 119.8(8)
C19_1 C20_1 H20_1 119.7
C21_1 C20_1 C19_1 120.6(7)
C21_1 C20_1 H20_1 119.7
C16_1 C21_1 H21_1 120.2
C20_1 C21_1 C16_1 119.6(7)
C20_1 C21_1 H21_1 120.2
N4_1 C22_1 C45_1 117.9(7)
N5_1 C22_1 N4_1 124.3(7)
N5_1 C22_1 C45_1 117.8(7)
N5_1 C23_1 C35_1 114.2(7)
N6_1 C23_1 N5_1 126.9(7)
N6_1 C23_1 C35_1 118.9(7)
N4_1 C24_1 N6_1 123.5(7)
N4_1 C24_1 C25_1 117.5(7)
N6_1 C24_1 C25_1 119.0(7)
C26_1 C25_1 C24_1 121.5(7)
C30_1 C25_1 C24_1 120.6(7)
C30_1 C25_1 C26_1 117.7(7)
C25_1 C26_1 H26_1 119.6
C27_1 C26_1 C25_1 120.9(8)
C27_1 C26_1 H26_1 119.6
C26_1 C27_1 H27_1 119.5
C26_1 C27_1 C28_1 121.0(8)
C28_1 C27_1 H27_1 119.5
C27_1 C28_1 C31_1 121.6(7)
C29_1 C28_1 C27_1 118.9(8)
C29_1 C28_1 C31_1 119.6(8)
C28_1 C29_1 H29_1 120.2
C30_1 C29_1 C28_1 119.5(8)
C30_1 C29_1 H29_1 120.2
C25_1 C30_1 H30_1 119.0
C29_1 C30_1 C25_1 122.0(7)
C29_1 C30_1 H30_1 119.0
N7_1 C31_1 C28_1 112.6(6)
N7_1 C31_1 H31A_1 109.1
N7_1 C31_1 H31B_1 109.1
C28_1 C31_1 H31A_1 109.1
C28_1 C31_1 H31B_1 109.1
H31A_1 C31_1 H31B_1 107.8
N7_1 C32_1 H32_1 127.0
N7_1 C32_1 C33_1 106.0(8)
C33_1 C32_1 H32_1 127.0
N9_1 C33_1 C32_1 106.5(8)
N9_1 C33_1 C34_1 120.9(8)
C32_1 C33_1 C34_1 132.6(9)
O1_1 C34_1 C33_1 111.5(6)
O1_1 C34_1 H34A_1 109.3
O1_1 C34_1 H34B_1 109.3
C33_1 C34_1 H34A_1 109.3
C33_1 C34_1 H34B_1 109.3
H34A_1 C34_1 H34B_1 108.0
C36_1 C35_1 C23_1 120.4(7)
C36_1 C35_1 C40_1 120.7(7)
C40_1 C35_1 C23_1 118.8(7)
C35_1 C36_1 H36_1 120.2
C37_1 C36_1 C35_1 119.6(8)
C37_1 C36_1 H36_1 120.2
C36_1 C37_1 H37_1 119.3
C36_1 C37_1 C38_1 121.4(8)
C38_1 C37_1 H37_1 119.3
C37_1 C38_1 C41_1 119.6(8)
C39_1 C38_1 C37_1 118.5(8)
C39_1 C38_1 C41_1 121.9(8)
C38_1 C39_1 H39_1 118.5
C38_1 C39_1 C40_1 123.0(8)
C40_1 C39_1 H39_1 118.5
C35_1 C40_1 H40_1 121.6
C39_1 C40_1 C35_1 116.9(8)
C39_1 C40_1 H40_1 121.6
N13_1 C41_1 C38_1 111.3(7)
N13_1 C41_1 H41A_1 109.4
N13_1 C41_1 H41B_1 109.4
C38_1 C41_1 H41A_1 109.4
C38_1 C41_1 H41B_1 109.4
H41A_1 C41_1 H41B_1 108.0
N15_1 C43_1 C44_1 113.8(9)
N15B_1 C43_1 C44_1 114.4(10)
C42_1 C43_1 N15_1 103.1(11)
C42_1 C43_1 C44_1 140.8(10)
C42B_1 C43_1 N15B_1 105.5(12)
C42B_1 C43_1 C44_1 137.3(11)
O2_1 C44_1 C43_1 110.9(7)
O2_1 C44_1 H44A_1 109.5
O2_1 C44_1 H44B_1 109.5
C43_1 C44_1 H44A_1 109.5
C43_1 C44_1 H44B_1 109.5
H44A_1 C44_1 H44B_1 108.1
C46_1 C45_1 C22_1 120.4(7)
C46_1 C45_1 C50_1 118.9(7)
C50_1 C45_1 C22_1 120.3(7)
C45_1 C46_1 H46_1 119.9
C45_1 C46_1 C47_1 120.1(7)
C47_1 C46_1 H46_1 119.9
C46_1 C47_1 H47_1 119.7
C48_1 C47_1 C46_1 120.5(7)
C48_1 C47_1 H47_1 119.7
C47_1 C48_1 C49_1 118.5(7)
C47_1 C48_1 C51_1 120.6(8)
C49_1 C48_1 C51_1 120.7(8)
C48_1 C49_1 H49_1 119.7
C50_1 C49_1 C48_1 120.7(8)
C50_1 C49_1 H49_1 119.7
C45_1 C50_1 H50_1 119.5
C49_1 C50_1 C45_1 121.0(7)
C49_1 C50_1 H50_1 119.5
N10_1 C51_1 H51A_1 109.6
N10_1 C51_1 H51B_1 109.6
C48_1 C51_1 N10_1 110.4(6)
C48_1 C51_1 H51A_1 109.6
C48_1 C51_1 H51B_1 109.6
H51A_1 C51_1 H51B_1 108.1
N10_1 C52_1 H52_1 128.1
N10_1 C52_1 C53_1 103.8(7)
C53_1 C52_1 H52_1 128.1
N12_1 C53_1 C52_1 109.4(8)
N12_1 C53_1 C54_1 122.1(8)
C52_1 C53_1 C54_1 128.4(8)
O3_1 C54_1 C53_1 112.8(7)
O3_1 C54_1 H54A_1 109.0
O3_1 C54_1 H54B_1 109.0
C53_1 C54_1 H54A_1 109.0
C53_1 C54_1 H54B_1 109.0
H54A_1 C54_1 H54B_1 107.8
N13_1 C42_1 C43_1 112.2(13)
N13_1 C42_1 H42_1 123.9
C43_1 C42_1 H42_1 123.9
N13_1 C42B_1 C43_1 108.9(15)
N13_1 C42B_1 H42B_1 125.6
C43_1 C42B_1 H42B_1 125.6
C2_3 C1_3 H1_3 117.9
C2_3 C1_3 Cl2A_4 79.2(8)
C6_3 C1_3 H1_3 117.9
C6_3 C1_3 C2_3 124.2(15)
C6_3 C1_3 Cl2A_4 135.5(6)
Cl2A_4 C1_3 H1_3 55.7
C1_3 C2_3 H2_3 120.4
C1_3 C2_3 Cl2A_4 60.0(7)
C3_3 C2_3 C1_3 119.1(15)
C3_3 C2_3 H2_3 120.4
C3_3 C2_3 Cl2A_4 144.0(5)
Cl2A_4 C2_3 H2_3 72.2
C2_3 C3_3 H3_3 121.1
C2_3 C3_3 C4_3 117.7(14)
C4_3 C3_3 H3_3 121.1
C3_3 C4_3 C5_3 123.2(13)
C10_3 C4_3 C3_3 116.7(14)
C10_3 C4_3 C5_3 120.1(13)
C4_3 C5_3 C6_3 118.2(12)
C4_3 C5_3 C7_3 119.2(12)
C7_3 C5_3 C6_3 122.6(13)
C1_3 C6_3 C5_3 117.5(14)
C1_3 C6_3 H6_3 121.2
C5_3 C6_3 H6_3 121.2
C8_3 C7_3 C5_3 119.8(12)
C8_3 C7_3 C20_3 119.0(13)
C20_3 C7_3 C5_3 121.3(12)
C7_3 C8_3 C9_3 121.0(12)
C7_3 C8_3 C11_3 121.5(12)
C11_3 C8_3 C9_3 117.6(12)
C10_3 C9_3 C8_3 119.6(13)
C14_3 C9_3 C8_3 122.2(14)
C14_3 C9_3 C10_3 118.3(15)
C4_3 C10_3 H10_3 119.8
C9_3 C10_3 C4_3 120.4(14)
C9_3 C10_3 H10_3 119.8
C12_3 C11_3 C8_3 120.5(12)
C18_3 C11_3 C8_3 118.9(13)
C18_3 C11_3 C12_3 120.6(12)
C13_3 C12_3 C11_3 120.0(13)
C15_3 C12_3 C11_3 119.5(12)
C15_3 C12_3 C13_3 120.5(13)
C12_3 C13_3 H13_3 119.8
C14_3 C13_3 C12_3 120.5(16)
C14_3 C13_3 H13_3 119.8
C9_3 C14_3 H14_3 120.4
C13_3 C14_3 C9_3 119.2(17)
C13_3 C14_3 H14_3 120.4
C12_3 C15_3 H15_3 120.0
C12_3 C15_3 C16_3 119.9(14)
C16_3 C15_3 H15_3 120.0
C15_3 C16_3 H16_3 119.6
C17_3 C16_3 C15_3 120.8(15)
C17_3 C16_3 H16_3 119.6
C16_3 C17_3 H17_3 120.0
C16_3 C17_3 C18_3 120.1(15)
C18_3 C17_3 H17_3 120.0
C11_3 C18_3 C19_3 121.1(13)
C17_3 C18_3 C11_3 119.1(13)
C17_3 C18_3 C19_3 119.8(14)
C18_3 C19_3 H19_3 120.5
C18_3 C19_3 C20_3 119.0(15)
C20_3 C19_3 H19_3 120.5
C7_3 C20_3 C19_3 120.6(15)
C7_3 C20_3 H20_3 119.7
C19_3 C20_3 H20_3 119.7
C2B_3 C1B_3 H1B_3 120.1
C6B_3 C1B_3 H1B_3 120.1
C6B_3 C1B_3 C2B_3 119.9(14)
C1B_3 C2B_3 H2B_3 119.3
C1B_3 C2B_3 C3B_3 121.5(13)
C3B_3 C2B_3 H2B_3 119.3
C2B_3 C3B_3 C7B_3 121.7(14)
C4B_3 C3B_3 C2B_3 118.2(13)
C4B_3 C3B_3 C7B_3 120.1(13)
C3B_3 C4B_3 C5B_3 120.7(12)
C3B_3 C4B_3 C10B_3 120.2(12)
C5B_3 C4B_3 C10B_3 119.1(12)
C4B_3 C5B_3 C6B_3 119.7(13)
C13B_3 C5B_3 C4B_3 118.9(13)
C13B_3 C5B_3 C6B_3 121.4(13)
C1B_3 C6B_3 C5B_3 120.1(15)
C1B_3 C6B_3 H6B_3 120.0
C5B_3 C6B_3 H6B_3 120.0
C3B_3 C7B_3 H7B_3 119.6
C8B_3 C7B_3 C3B_3 120.9(16)
C8B_3 C7B_3 H7B_3 119.6
C7B_3 C8B_3 H8B_3 120.9
C7B_3 C8B_3 C9B_3 118.1(16)
C9B_3 C8B_3 H8B_3 120.9
C8B_3 C9B_3 C10B_3 123.1(14)
C8B_3 C9B_3 C20B_3 115.8(16)
C20B_3 C9B_3 C10B_3 121.2(14)
C4B_3 C10B_3 C9B_3 117.6(12)
C4B_3 C10B_3 C11B_3 120.9(12)
C11B_3 C10B_3 C9B_3 121.5(12)
C10B_3 C11B_3 C14B_3 117.3(13)
C12B_3 C11B_3 C10B_3 120.0(13)
C12B_3 C11B_3 C14B_3 122.7(15)
C11B_3 C12B_3 H12B_3 120.8
C11B_3 C12B_3 C13B_3 118.4(14)
C13B_3 C12B_3 H12B_3 120.8
C5B_3 C13B_3 C12B_3 122.7(15)
C5B_3 C13B_3 H13B_3 118.7
C12B_3 C13B_3 H13B_3 118.7
C15B_3 C14B_3 C11B_3 119.9(15)
C19B_3 C14B_3 C11B_3 119.8(14)
C19B_3 C14B_3 C15B_3 120.3(14)
C14B_3 C15B_3 H15B_3 120.0
C16B_3 C15B_3 C14B_3 120.0(16)
C16B_3 C15B_3 H15B_3 120.0
C15B_3 C16B_3 H16B_3 121.1
C15B_3 C16B_3 C17B_3 117.9(17)
C17B_3 C16B_3 H16B_3 121.1
C16B_3 C17B_3 H17B_3 117.8
C18B_3 C17B_3 C16B_3 124.5(18)
C18B_3 C17B_3 H17B_3 117.8
C17B_3 C18B_3 H18B_3 122.0
C17B_3 C18B_3 C19B_3 116.0(17)
C19B_3 C18B_3 H18B_3 122.0
C14B_3 C19B_3 C18B_3 121.3(15)
C14B_3 C19B_3 C20B_3 123.5(15)
C20B_3 C19B_3 C18B_3 115.2(16)
C9B_3 C20B_3 C19B_3 116.8(16)
C9B_3 C20B_3 H20B_3 121.6
C19B_3 C20B_3 H20B_3 121.6
H1AA_2 C1A_2 H1AB_2 107.8
C2A_2 C1A_2 H1AA_2 109.1
C2A_2 C1A_2 H1AB_2 109.1
C2A_2 C1A_2 Cl1A_2 112.5(17)
Cl1A_2 C1A_2 H1AA_2 109.1
Cl1A_2 C1A_2 H1AB_2 109.1
C1A_2 C2A_2 H2AA_2 106.7
C1A_2 C2A_2 H2AB_2 106.7
C1A_2 C2A_2 Cl2A_2 122.6(18)
H2AA_2 C2A_2 H2AB_2 106.6
Cl2A_2 C2A_2 H2AA_2 106.7
Cl2A_2 C2A_2 H2AB_2 106.7
H1BA_2 C1B_2 H1BB_2 107.6
C2B_2 C1B_2 H1BA_2 108.6
C2B_2 C1B_2 H1BB_2 108.6
C2B_2 C1B_2 Cl1B_2 115(2)
Cl1B_2 C1B_2 H1BA_2 108.6
Cl1B_2 C1B_2 H1BB_2 108.6
C1B_2 C2B_2 H2BA_2 106.8
C1B_2 C2B_2 H2BB_2 106.8
C1B_2 C2B_2 Cl2B_2 122(2)
H2BA_2 C2B_2 H2BB_2 106.6
Cl2B_2 C2B_2 H2BA_2 106.8
Cl2B_2 C2B_2 H2BB_2 106.8
C1_3 Cl2A_4 C2_3 40.7(4)
C2A_4 Cl2A_4 C1_3 161.9(10)
C2A_4 Cl2A_4 C2_3 128.7(10)
Cl2A_4 C2A_4 H2AA_4 107.9
Cl2A_4 C2A_4 H2AB_4 107.9
H2AA_4 C2A_4 H2AB_4 107.2
C1A_4 C2A_4 Cl2A_4 118(2)
C1A_4 C2A_4 H2AA_4 107.9
C1A_4 C2A_4 H2AB_4 107.9
C2A_4 C1A_4 H1AA_4 105.4
C2A_4 C1A_4 H1AB_4 105.4
C2A_4 C1A_4 Cl1A_4 128(2)
H1AA_4 C1A_4 H1AB_4 106.0
Cl1A_4 C1A_4 H1AA_4 105.4
Cl1A_4 C1A_4 H1AB_4 105.4
H2BA_4 C2B_4 H2BB_4 108.0
Cl2B_4 C2B_4 H2BA_4 109.3
Cl2B_4 C2B_4 H2BB_4 109.3
C1B_4 C2B_4 H2BA_4 109.3
C1B_4 C2B_4 H2BB_4 109.3
C1B_4 C2B_4 Cl2B_4 111(2)
C2B_4 C1B_4 H1BA_4 108.4
C2B_4 C1B_4 H1BB_4 108.4
C2B_4 C1B_4 Cl1B_4 116(2)
H1BA_4 C1B_4 H1BB_4 107.4
Cl1B_4 C1B_4 H1BA_4 108.4
Cl1B_4 C1B_4 H1BB_4 108.4
H1AA_5 C1A_5 H1AB_5 108.8
C2A_5 C1A_5 H1AA_5 110.7
C2A_5 C1A_5 H1AB_5 110.7
C2A_5 C1A_5 Cl1A_5 105(2)
Cl1A_5 C1A_5 H1AA_5 110.7
Cl1A_5 C1A_5 H1AB_5 110.7
C1A_5 C2A_5 Cl2A_5 108(2)
C1A_5 C2A_5 H2AA_5 110.1
C1A_5 C2A_5 H2AB_5 110.1
Cl2A_5 C2A_5 H2AA_5 110.1
Cl2A_5 C2A_5 H2AB_5 110.1
H2AA_5 C2A_5 H2AB_5 108.4
Cl2B_5 C2B_5 H2BA_5 103.3
Cl2B_5 C2B_5 H2BB_5 103.3
H2BA_5 C2B_5 H2BB_5 105.2
C1B_5 C2B_5 Cl2B_5 135(2)
C1B_5 C2B_5 H2BA_5 103.3
C1B_5 C2B_5 H2BB_5 103.3
C2B_5 C1B_5 H1BA_5 110.6
C2B_5 C1B_5 H1BB_5 110.6
C2B_5 C1B_5 Cl1B_5 105.7(18)
H1BA_5 C1B_5 H1BB_5 108.7
Cl1B_5 C1B_5 H1BA_5 110.6
Cl1B_5 C1B_5 H1BB_5 110.6

loop_
_geom_bond_atom_site_label_1
_geom_bond_atom_site_label_2
_geom_bond_distance
O1_1 C19_1 1.388(8)
O1_1 C34_1 1.457(8)
O2_1 C13_1 1.387(9)
O2_1 C44_1 1.455(9)
O3_1 C7_1 1.387(9)
O3_1 C54_1 1.437(9)
N1_1 C1_1 1.330(9)
N1_1 C3_1 1.328(9)
N2_1 C1_1 1.357(9)
N2_1 C2_1 1.341(9)
N3_1 C2_1 1.346(9)
N3_1 C3_1 1.347(9)
N4_1 C22_1 1.371(9)
N4_1 C24_1 1.338(9)
N5_1 C22_1 1.332(8)
N5_1 C23_1 1.344(9)
N6_1 C23_1 1.323(9)
N6_1 C24_1 1.351(9)
N7_1 N8_1 1.321(8)
N7_1 C31_1 1.474(10)
N7_1 C32_1 1.340(9)
N8_1 N9_1 1.296(9)
N9_1 C33_1 1.378(10)
N10_1 N11_1 1.347(9)
N10_1 C51_1 1.501(10)
N10_1 C52_1 1.342(9)
N11_1 N12_1 1.308(9)
N12_1 C53_1 1.347(10)
N13_1 N14_1 1.421(12)
N13_1 N14B_1 1.444(16)
N13_1 C41_1 1.476(10)
N13_1 C42_1 1.263(16)
N13_1 C42B_1 1.308(18)
N14_1 N15_1 1.295(16)
N15_1 C43_1 1.443(13)
N14B_1 N15B_1 1.34(2)
N15B_1 C43_1 1.403(15)
C1_1 C10_1 1.476(10)
C2_1 C4_1 1.484(10)
C3_1 C16_1 1.485(10)
C4_1 C5_1 1.380(9)
C4_1 C9_1 1.412(10)
C5_1 H5_1 0.9500
C5_1 C6_1 1.395(11)
C6_1 H6_1 0.9500
C6_1 C7_1 1.406(11)
C7_1 C8_1 1.378(10)
C8_1 H8_1 0.9500
C8_1 C9_1 1.362(10)
C9_1 H9_1 0.9500
C10_1 C11_1 1.404(10)
C10_1 C15_1 1.414(10)
C11_1 H11_1 0.9500
C11_1 C12_1 1.388(10)
C12_1 H12_1 0.9500
C12_1 C13_1 1.403(10)
C13_1 C14_1 1.378(10)
C14_1 H14_1 0.9500
C14_1 C15_1 1.379(10)
C15_1 H15_1 0.9500
C16_1 C17_1 1.386(10)
C16_1 C21_1 1.415(10)
C17_1 H17_1 0.9500
C17_1 C18_1 1.391(10)
C18_1 H18_1 0.9500
C18_1 C19_1 1.395(10)
C19_1 C20_1 1.408(11)
C20_1 H20_1 0.9500
C20_1 C21_1 1.382(10)
C21_1 H21_1 0.9500
C22_1 C45_1 1.495(10)
C23_1 C35_1 1.534(10)
C24_1 C25_1 1.450(10)
C25_1 C26_1 1.398(10)
C25_1 C30_1 1.394(10)
C26_1 H26_1 0.9500
C26_1 C27_1 1.379(10)
C27_1 H27_1 0.9500
C27_1 C28_1 1.400(11)
C28_1 C29_1 1.393(10)
C28_1 C31_1 1.532(10)
C29_1 H29_1 0.9500
C29_1 C30_1 1.391(10)
C30_1 H30_1 0.9500
C31_1 H31A_1 0.9900
C31_1 H31B_1 0.9900
C32_1 H32_1 0.9500
C32_1 C33_1 1.379(10)
C33_1 C34_1 1.482(11)
C34_1 H34A_1 0.9900
C34_1 H34B_1 0.9900
C35_1 C36_1 1.392(9)
C35_1 C40_1 1.413(10)
C36_1 H36_1 0.9500
C36_1 C37_1 1.365(10)
C37_1 H37_1 0.9500
C37_1 C38_1 1.382(11)
C38_1 C39_1 1.374(10)
C38_1 C41_1 1.526(11)
C39_1 H39_1 0.9500
C39_1 C40_1 1.385(10)
C40_1 H40_1 0.9500
C41_1 H41A_1 0.9900
C41_1 H41B_1 0.9900
C43_1 C44_1 1.467(11)
C43_1 C42_1 1.352(17)
C43_1 C42B_1 1.361(19)
C44_1 H44A_1 0.9900
C44_1 H44B_1 0.9900
C45_1 C46_1 1.388(10)
C45_1 C50_1 1.395(10)
C46_1 H46_1 0.9500
C46_1 C47_1 1.395(10)
C47_1 H47_1 0.9500
C47_1 C48_1 1.386(10)
C48_1 C49_1 1.407(10)
C48_1 C51_1 1.494(11)
C49_1 H49_1 0.9500
C49_1 C50_1 1.360(10)
C50_1 H50_1 0.9500
C51_1 H51A_1 0.9900
C51_1 H51B_1 0.9900
C52_1 H52_1 0.9500
C52_1 C53_1 1.362(10)
C53_1 C54_1 1.537(12)
C54_1 H54A_1 0.9900
C54_1 H54B_1 0.9900
C42_1 H42_1 0.9500
C42B_1 H42B_1 0.9500
C1_3 H1_3 0.9500
C1_3 C2_3 1.419(13)
C1_3 C6_3 1.404(13)
C1_3 Cl2A_4 1.883(15)
C2_3 H2_3 0.9500
C2_3 C3_3 1.416(13)
C2_3 Cl2A_4 2.136(15)
C3_3 H3_3 0.9500
C3_3 C4_3 1.428(13)
C4_3 C5_3 1.434(13)
C4_3 C10_3 1.424(12)
C5_3 C6_3 1.444(12)
C5_3 C7_3 1.434(12)
C6_3 H6_3 0.9500
C7_3 C8_3 1.414(12)
C7_3 C20_3 1.424(13)
C8_3 C9_3 1.424(13)
C8_3 C11_3 1.423(13)
C9_3 C10_3 1.413(13)
C9_3 C14_3 1.412(13)
C10_3 H10_3 0.9500
C11_3 C12_3 1.419(12)
C11_3 C18_3 1.418(13)
C12_3 C13_3 1.416(13)
C12_3 C15_3 1.393(12)
C13_3 H13_3 0.9500
C13_3 C14_3 1.396(14)
C14_3 H14_3 0.9500
C15_3 H15_3 0.9500
C15_3 C16_3 1.420(13)
C16_3 H16_3 0.9500
C16_3 C17_3 1.391(13)
C17_3 H17_3 0.9500
C17_3 C18_3 1.411(13)
C18_3 C19_3 1.420(13)
C19_3 H19_3 0.9500
C19_3 C20_3 1.432(13)
C20_3 H20_3 0.9500
C1B_3 H1B_3 0.9500
C1B_3 C2B_3 1.418(12)
C1B_3 C6B_3 1.396(13)
C2B_3 H2B_3 0.9500
C2B_3 C3B_3 1.428(12)
C3B_3 C4B_3 1.418(12)
C3B_3 C7B_3 1.431(12)
C4B_3 C5B_3 1.425(12)
C4B_3 C10B_3 1.431(12)
C5B_3 C6B_3 1.431(12)
C5B_3 C13B_3 1.409(12)
C6B_3 H6B_3 0.9500
C7B_3 H7B_3 0.9500
C7B_3 C8B_3 1.409(14)
C8B_3 H8B_3 0.9500
C8B_3 C9B_3 1.410(13)
C9B_3 C10B_3 1.433(12)
C9B_3 C20B_3 1.415(13)
C10B_3 C11B_3 1.432(12)
C11B_3 C12B_3 1.405(12)
C11B_3 C14B_3 1.441(13)
C12B_3 H12B_3 0.9500
C12B_3 C13B_3 1.430(13)
C13B_3 H13B_3 0.9500
C14B_3 C15B_3 1.424(13)
C14B_3 C19B_3 1.411(12)
C15B_3 H15B_3 0.9500
C15B_3 C16B_3 1.408(13)
C16B_3 H16B_3 0.9500
C16B_3 C17B_3 1.425(13)
C17B_3 H17B_3 0.9500
C17B_3 C18B_3 1.399(13)
C18B_3 H18B_3 0.9500
C18B_3 C19B_3 1.438(13)
C19B_3 C20B_3 1.422(13)
C20B_3 H20B_3 0.9500
C1A_2 H1AA_2 0.9900
C1A_2 H1AB_2 0.9900
C1A_2 C2A_2 1.495(18)
C1A_2 Cl1A_2 1.680(17)
C2A_2 H2AA_2 0.9900
C2A_2 H2AB_2 0.9900
C2A_2 Cl2A_2 1.625(17)
C1B_2 H1BA_2 0.9900
C1B_2 H1BB_2 0.9900
C1B_2 C2B_2 1.50(2)
C1B_2 Cl1B_2 1.64(2)
C2B_2 H2BA_2 0.9900
C2B_2 H2BB_2 0.9900
C2B_2 Cl2B_2 1.640(19)
Cl2A_4 C2A_4 1.79(2)
C2A_4 H2AA_4 0.9900
C2A_4 H2AB_4 0.9900
C2A_4 C1A_4 1.37(2)
C1A_4 H1AA_4 0.9900
C1A_4 H1AB_4 0.9900
C1A_4 Cl1A_4 1.79(2)
C2B_4 H2BA_4 0.9900
C2B_4 H2BB_4 0.9900
C2B_4 Cl2B_4 1.90(3)
C2B_4 C1B_4 1.40(3)
C1B_4 H1BA_4 0.9900
C1B_4 H1BB_4 0.9900
C1B_4 Cl1B_4 2.00(3)
C1A_5 H1AA_5 0.9900
C1A_5 H1AB_5 0.9900
C1A_5 C2A_5 1.54(3)
C1A_5 Cl1A_5 1.91(3)
Cl2A_5 C2A_5 1.79(3)
C2A_5 H2AA_5 0.9900
C2A_5 H2AB_5 0.9900
Cl2B_5 C2B_5 1.71(2)
C2B_5 H2BA_5 0.9900
C2B_5 H2BB_5 0.9900
C2B_5 C1B_5 1.57(3)
C1B_5 H1BA_5 0.9900
C1B_5 H1BB_5 0.9900
C1B_5 Cl1B_5 1.93(2)

loop_
_geom_torsion_atom_site_label_1
_geom_torsion_atom_site_label_2
_geom_torsion_atom_site_label_3
_geom_torsion_atom_site_label_4
_geom_torsion
O1_1 C19_1 C20_1 C21_1 179.8(7)
O2_1 C13_1 C14_1 C15_1 179.6(7)
O3_1 C7_1 C8_1 C9_1 -179.3(7)
N1_1 C1_1 C10_1 C11_1 5.8(11)
N1_1 C1_1 C10_1 C15_1 -170.4(7)
N1_1 C3_1 C16_1 C17_1 -7.2(11)
N1_1 C3_1 C16_1 C21_1 169.2(7)
N2_1 C1_1 C10_1 C11_1 -179.0(7)
N2_1 C1_1 C10_1 C15_1 4.8(11)
N2_1 C2_1 C4_1 C5_1 -3.8(11)
N2_1 C2_1 C4_1 C9_1 178.3(7)
N3_1 C2_1 C4_1 C5_1 172.9(7)
N3_1 C2_1 C4_1 C9_1 -5.0(11)
N3_1 C3_1 C16_1 C17_1 179.1(7)
N3_1 C3_1 C16_1 C21_1 -4.5(10)
N4_1 C22_1 C45_1 C46_1 -6.8(10)
N4_1 C22_1 C45_1 C50_1 179.8(7)
N4_1 C24_1 C25_1 C26_1 179.9(7)
N4_1 C24_1 C25_1 C30_1 5.6(11)
N5_1 C22_1 C45_1 C46_1 171.0(7)
N5_1 C22_1 C45_1 C50_1 -2.4(10)
N5_1 C23_1 C35_1 C36_1 3.4(10)
N5_1 C23_1 C35_1 C40_1 -174.2(6)
N6_1 C23_1 C35_1 C36_1 -178.0(7)
N6_1 C23_1 C35_1 C40_1 4.4(10)
N6_1 C24_1 C25_1 C26_1 0.5(12)
N6_1 C24_1 C25_1 C30_1 -173.9(7)
N7_1 N8_1 N9_1 C33_1 0.2(10)
N7_1 C32_1 C33_1 N9_1 0.1(9)
N7_1 C32_1 C33_1 C34_1 178.4(8)
N8_1 N7_1 C31_1 C28_1 103.8(8)
N8_1 N7_1 C32_1 C33_1 0.0(9)
N8_1 N9_1 C33_1 C32_1 -0.2(9)
N8_1 N9_1 C33_1 C34_1 -178.7(7)
N9_1 C33_1 C34_1 O1_1 -71.0(9)
N10_1 N11_1 N12_1 C53_1 1.3(9)
N10_1 C52_1 C53_1 N12_1 0.8(9)
N10_1 C52_1 C53_1 C54_1 -176.0(7)
N11_1 N10_1 C51_1 C48_1 -89.5(8)
N11_1 N10_1 C52_1 C53_1 0.0(9)
N11_1 N12_1 C53_1 C52_1 -1.4(10)
N11_1 N12_1 C53_1 C54_1 175.6(7)
N12_1 C53_1 C54_1 O3_1 135.8(7)
N13_1 N14_1 N15_1 C43_1 -0.2(14)
N13_1 N14B_1 N15B_1 C43_1 4.2(18)
N14_1 N13_1 C41_1 C38_1 -171.7(9)
N14_1 N13_1 C42_1 C43_1 -11.8(17)
N14_1 N15_1 C43_1 C44_1 -172.5(10)
N14_1 N15_1 C43_1 C42_1 -6.2(15)
N15_1 C43_1 C44_1 O2_1 106.5(9)
N15_1 C43_1 C42_1 N13_1 11.2(17)
N14B_1 N13_1 C41_1 C38_1 89.0(11)
N14B_1 N13_1 C42B_1 C43_1 19.5(18)
N14B_1 N15B_1 C43_1 C44_1 171.5(13)
N14B_1 N15B_1 C43_1 C42B_1 6.9(19)
N15B_1 C43_1 C44_1 O2_1 -157.8(10)
N15B_1 C43_1 C42B_1 N13_1 -16.5(18)
C1_1 N1_1 C3_1 N3_1 -1.4(11)
C1_1 N1_1 C3_1 C16_1 -174.8(6)
C1_1 N2_1 C2_1 N3_1 0.6(11)
C1_1 N2_1 C2_1 C4_1 177.1(6)
C1_1 C10_1 C11_1 C12_1 -174.7(7)
C1_1 C10_1 C15_1 C14_1 175.2(8)
C2_1 N2_1 C1_1 N1_1 0.4(11)
C2_1 N2_1 C1_1 C10_1 -174.4(6)
C2_1 N3_1 C3_1 N1_1 2.3(11)
C2_1 N3_1 C3_1 C16_1 175.6(6)
C2_1 C4_1 C5_1 C6_1 -178.9(8)
C2_1 C4_1 C9_1 C8_1 179.4(7)
C3_1 N1_1 C1_1 N2_1 0.0(11)
C3_1 N1_1 C1_1 C10_1 174.7(7)
C3_1 N3_1 C2_1 N2_1 -1.9(11)
C3_1 N3_1 C2_1 C4_1 -178.4(7)
C3_1 C16_1 C17_1 C18_1 173.0(7)
C3_1 C16_1 C21_1 C20_1 -173.7(7)
C4_1 C5_1 C6_1 C7_1 0.4(13)
C5_1 C4_1 C9_1 C8_1 1.5(12)
C5_1 C6_1 C7_1 O3_1 179.9(7)
C5_1 C6_1 C7_1 C8_1 -0.4(13)
C6_1 C7_1 C8_1 C9_1 0.9(12)
C7_1 O3_1 C54_1 C53_1 -74.4(9)
C7_1 C8_1 C9_1 C4_1 -1.5(12)
C9_1 C4_1 C5_1 C6_1 -1.0(12)
C10_1 C11_1 C12_1 C13_1 -1.2(12)
C11_1 C10_1 C15_1 C14_1 -1.2(12)
C11_1 C12_1 C13_1 O2_1 -179.2(7)
C11_1 C12_1 C13_1 C14_1 0.1(12)
C12_1 C13_1 C14_1 C15_1 0.5(13)
C13_1 O2_1 C44_1 C43_1 87.1(9)
C13_1 C14_1 C15_1 C10_1 0.1(13)
C15_1 C10_1 C11_1 C12_1 1.7(11)
C16_1 C17_1 C18_1 C19_1 2.1(12)
C17_1 C16_1 C21_1 C20_1 2.8(12)
C17_1 C18_1 C19_1 O1_1 179.7(7)
C17_1 C18_1 C19_1 C20_1 -0.2(12)
C18_1 C19_1 C20_1 C21_1 -0.3(12)
C19_1 O1_1 C34_1 C33_1 -77.1(9)
C19_1 C20_1 C21_1 C16_1 -1.0(12)
C21_1 C16_1 C17_1 C18_1 -3.4(12)
C22_1 N4_1 C24_1 N6_1 1.7(11)
C22_1 N4_1 C24_1 C25_1 -177.7(6)
C22_1 N5_1 C23_1 N6_1 -2.4(11)
C22_1 N5_1 C23_1 C35_1 176.0(6)
C22_1 C45_1 C46_1 C47_1 -170.5(7)
C22_1 C45_1 C50_1 C49_1 170.9(7)
C23_1 N5_1 C22_1 N4_1 4.7(10)
C23_1 N5_1 C22_1 C45_1 -172.9(6)
C23_1 N6_1 C24_1 N4_1 0.4(11)
C23_1 N6_1 C24_1 C25_1 179.8(7)
C23_1 C35_1 C36_1 C37_1 -175.6(7)
C23_1 C35_1 C40_1 C39_1 175.9(6)
C24_1 N4_1 C22_1 N5_1 -4.5(10)
C24_1 N4_1 C22_1 C45_1 173.2(6)
C24_1 N6_1 C23_1 N5_1 0.0(11)
C24_1 N6_1 C23_1 C35_1 -178.4(6)
C24_1 C25_1 C26_1 C27_1 -176.4(8)
C24_1 C25_1 C30_1 C29_1 175.4(7)
C25_1 C26_1 C27_1 C28_1 2.6(13)
C26_1 C25_1 C30_1 C29_1 0.9(12)
C26_1 C27_1 C28_1 C29_1 -2.2(13)
C26_1 C27_1 C28_1 C31_1 177.7(7)
C27_1 C28_1 C29_1 C30_1 1.1(12)
C27_1 C28_1 C31_1 N7_1 -65.0(10)
C28_1 C29_1 C30_1 C25_1 -0.5(12)
C29_1 C28_1 C31_1 N7_1 114.9(8)
C30_1 C25_1 C26_1 C27_1 -1.9(12)
C31_1 N7_1 N8_1 N9_1 179.8(7)
C31_1 N7_1 C32_1 C33_1 -179.9(7)
C31_1 C28_1 C29_1 C30_1 -178.7(7)
C32_1 N7_1 N8_1 N9_1 -0.1(10)
C32_1 N7_1 C31_1 C28_1 -76.3(10)
C32_1 C33_1 C34_1 O1_1 110.9(10)
C34_1 O1_1 C19_1 C18_1 161.7(7)
C34_1 O1_1 C19_1 C20_1 -18.4(11)
C35_1 C36_1 C37_1 C38_1 -1.0(13)
C36_1 C35_1 C40_1 C39_1 -1.7(11)
C36_1 C37_1 C38_1 C39_1 -0.2(13)
C36_1 C37_1 C38_1 C41_1 179.6(8)
C37_1 C38_1 C39_1 C40_1 0.4(13)
C37_1 C38_1 C41_1 N13_1 -78.5(10)
C38_1 C39_1 C40_1 C35_1 0.5(12)
C39_1 C38_1 C41_1 N13_1 101.3(9)
C40_1 C35_1 C36_1 C37_1 2.0(11)
C41_1 N13_1 N14_1 N15_1 172.3(10)
C41_1 N13_1 N14B_1 N15B_1 -173.8(12)
C41_1 N13_1 C42_1 C43_1 -172.3(10)
C41_1 N13_1 C42B_1 C43_1 172.3(9)
C41_1 C38_1 C39_1 C40_1 -179.4(7)
C44_1 O2_1 C13_1 C12_1 -161.3(6)
C44_1 O2_1 C13_1 C14_1 19.5(12)
C44_1 C43_1 C42_1 N13_1 171.2(12)
C44_1 C43_1 C42B_1 N13_1 -175.5(11)
C45_1 C46_1 C47_1 C48_1 0.3(11)
C46_1 C45_1 C50_1 C49_1 -2.6(12)
C46_1 C47_1 C48_1 C49_1 -3.8(12)
C46_1 C47_1 C48_1 C51_1 172.3(7)
C47_1 C48_1 C49_1 C50_1 4.2(12)
C47_1 C48_1 C51_1 N10_1 -89.7(9)
C48_1 C49_1 C50_1 C45_1 -1.0(12)
C49_1 C48_1 C51_1 N10_1 86.3(9)
C50_1 C45_1 C46_1 C47_1 3.0(11)
C51_1 N10_1 N11_1 N12_1 175.4(6)
C51_1 N10_1 C52_1 C53_1 -175.7(7)
C51_1 C48_1 C49_1 C50_1 -171.9(7)
C52_1 N10_1 N11_1 N12_1 -0.9(9)
C52_1 N10_1 C51_1 C48_1 85.9(10)
C52_1 C53_1 C54_1 O3_1 -47.8(11)
C54_1 O3_1 C7_1 C6_1 -5.4(12)
C54_1 O3_1 C7_1 C8_1 174.9(7)
C42_1 N13_1 N14_1 N15_1 7.2(15)
C42_1 N13_1 C41_1 C38_1 -12.1(18)
C42_1 C43_1 C44_1 O2_1 -52(2)
C42B_1 N13_1 N14B_1 N15B_1 -14.5(17)
C42B_1 N13_1 C41_1 C38_1 -63.0(17)
C42B_1 C43_1 C44_1 O2_1 0(2)
C1_3 C2_3 C3_3 C4_3 -0.1(3)
C1_3 Cl2A_4 C2A_4 C1A_4 178(2)
C2_3 C1_3 C6_3 C5_3 0.0(4)
C2_3 C1_3 Cl2A_4 C2A_4 -62(4)
C2_3 C3_3 C4_3 C5_3 0.1(5)
C2_3 C3_3 C4_3 C10_3 -179.9(3)
C2_3 Cl2A_4 C2A_4 C1A_4 130(2)
C3_3 C4_3 C5_3 C6_3 0.0(5)
C3_3 C4_3 C5_3 C7_3 -180.0(3)
C3_3 C4_3 C10_3 C9_3 -180.0(3)
C4_3 C5_3 C6_3 C1_3 -0.1(5)
C4_3 C5_3 C7_3 C8_3 -0.2(5)
C4_3 C5_3 C7_3 C20_3 -179.9(3)
C5_3 C4_3 C10_3 C9_3 0.0(5)
C5_3 C7_3 C8_3 C9_3 0.3(5)
C5_3 C7_3 C8_3 C11_3 -179.9(3)
C5_3 C7_3 C20_3 C19_3 179.9(3)
C6_3 C1_3 C2_3 C3_3 0.1(2)
C6_3 C1_3 C2_3 Cl2A_4 138.5(5)
C6_3 C1_3 Cl2A_4 C2_3 -128.6(18)
C6_3 C1_3 Cl2A_4 C2A_4 169(3)
C6_3 C5_3 C7_3 C8_3 179.8(3)
C6_3 C5_3 C7_3 C20_3 0.1(5)
C7_3 C5_3 C6_3 C1_3 179.9(3)
C7_3 C8_3 C9_3 C10_3 -0.2(5)
C7_3 C8_3 C9_3 C14_3 180.0(3)
C7_3 C8_3 C11_3 C12_3 -179.9(3)
C7_3 C8_3 C11_3 C18_3 0.1(5)
C8_3 C7_3 C20_3 C19_3 0.1(5)
C8_3 C9_3 C10_3 C4_3 0.1(5)
C8_3 C9_3 C14_3 C13_3 -0.2(5)
C8_3 C11_3 C12_3 C13_3 0.0(5)
C8_3 C11_3 C12_3 C15_3 -179.9(3)
C8_3 C11_3 C18_3 C17_3 179.9(3)
C8_3 C11_3 C18_3 C19_3 0.0(5)
C9_3 C8_3 C11_3 C12_3 0.0(5)
C9_3 C8_3 C11_3 C18_3 179.9(3)
C10_3 C4_3 C5_3 C6_3 180.0(3)
C10_3 C4_3 C5_3 C7_3 0.0(5)
C10_3 C9_3 C14_3 C13_3 -180.0(3)
C11_3 C8_3 C9_3 C10_3 179.9(3)
C11_3 C8_3 C9_3 C14_3 0.1(5)
C11_3 C12_3 C13_3 C14_3 0.0(5)
C11_3 C12_3 C15_3 C16_3 -0.2(5)
C11_3 C18_3 C19_3 C20_3 0.0(5)
C12_3 C11_3 C18_3 C17_3 -0.1(5)
C12_3 C11_3 C18_3 C19_3 179.9(3)
C12_3 C13_3 C14_3 C9_3 0.1(5)
C12_3 C15_3 C16_3 C17_3 0.3(4)
C13_3 C12_3 C15_3 C16_3 179.9(3)
C14_3 C9_3 C10_3 C4_3 179.9(3)
C15_3 C12_3 C13_3 C14_3 179.9(3)
C15_3 C16_3 C17_3 C18_3 -0.3(4)
C16_3 C17_3 C18_3 C11_3 0.2(5)
C16_3 C17_3 C18_3 C19_3 -179.8(3)
C17_3 C18_3 C19_3 C20_3 -179.9(3)
C18_3 C11_3 C12_3 C13_3 -180.0(3)
C18_3 C11_3 C12_3 C15_3 0.1(5)
C18_3 C19_3 C20_3 C7_3 -0.1(5)
C20_3 C7_3 C8_3 C9_3 -179.9(3)
C20_3 C7_3 C8_3 C11_3 -0.1(5)
C1B_3 C2B_3 C3B_3 C4B_3 0.1(4)
C1B_3 C2B_3 C3B_3 C7B_3 180.0(2)
C2B_3 C1B_3 C6B_3 C5B_3 0.0(4)
C2B_3 C3B_3 C4B_3 C5B_3 -0.2(5)
C2B_3 C3B_3 C4B_3 C10B_3 -180.0(3)
C2B_3 C3B_3 C7B_3 C8B_3 180.0(3)
C3B_3 C4B_3 C5B_3 C6B_3 0.2(5)
C3B_3 C4B_3 C5B_3 C13B_3 -179.9(3)
C3B_3 C4B_3 C10B_3 C9B_3 -0.2(5)
C3B_3 C4B_3 C10B_3 C11B_3 179.9(3)
C3B_3 C7B_3 C8B_3 C9B_3 0.1(5)
C4B_3 C3B_3 C7B_3 C8B_3 -0.1(5)
C4B_3 C5B_3 C6B_3 C1B_3 -0.1(5)
C4B_3 C5B_3 C13B_3 C12B_3 0.2(5)
C4B_3 C10B_3 C11B_3 C12B_3 -0.1(5)
C4B_3 C10B_3 C11B_3 C14B_3 -180.0(3)
C5B_3 C4B_3 C10B_3 C9B_3 -179.9(3)
C5B_3 C4B_3 C10B_3 C11B_3 0.2(5)
C6B_3 C1B_3 C2B_3 C3B_3 0.0(2)
C6B_3 C5B_3 C13B_3 C12B_3 -180.0(3)
C7B_3 C3B_3 C4B_3 C5B_3 179.9(3)
C7B_3 C3B_3 C4B_3 C10B_3 0.2(5)
C7B_3 C8B_3 C9B_3 C10B_3 -0.1(5)
C7B_3 C8B_3 C9B_3 C20B_3 179.9(3)
C8B_3 C9B_3 C10B_3 C4B_3 0.2(5)
C8B_3 C9B_3 C10B_3 C11B_3 -179.9(3)
C8B_3 C9B_3 C20B_3 C19B_3 179.9(3)
C9B_3 C10B_3 C11B_3 C12B_3 -180.0(3)
C9B_3 C10B_3 C11B_3 C14B_3 0.1(5)
C10B_3 C4B_3 C5B_3 C6B_3 179.9(3)
C10B_3 C4B_3 C5B_3 C13B_3 -0.2(5)
C10B_3 C9B_3 C20B_3 C19B_3 -0.1(5)
C10B_3 C11B_3 C12B_3 C13B_3 0.0(5)
C10B_3 C11B_3 C14B_3 C15B_3 -179.9(3)
C10B_3 C11B_3 C14B_3 C19B_3 -0.3(5)
C11B_3 C12B_3 C13B_3 C5B_3 -0.1(5)
C11B_3 C14B_3 C15B_3 C16B_3 179.9(3)
C11B_3 C14B_3 C19B_3 C18B_3 -180.0(3)
C11B_3 C14B_3 C19B_3 C20B_3 0.2(5)
C12B_3 C11B_3 C14B_3 C15B_3 0.2(5)
C12B_3 C11B_3 C14B_3 C19B_3 179.9(3)
C13B_3 C5B_3 C6B_3 C1B_3 -179.9(3)
C14B_3 C11B_3 C12B_3 C13B_3 179.9(3)
C14B_3 C15B_3 C16B_3 C17B_3 -0.2(5)
C14B_3 C19B_3 C20B_3 C9B_3 0.0(5)
C15B_3 C14B_3 C19B_3 C18B_3 -0.3(5)
C15B_3 C14B_3 C19B_3 C20B_3 179.9(3)
C15B_3 C16B_3 C17B_3 C18B_3 0.1(4)
C16B_3 C17B_3 C18B_3 C19B_3 -0.1(4)
C17B_3 C18B_3 C19B_3 C14B_3 0.2(5)
C17B_3 C18B_3 C19B_3 C20B_3 -180.0(3)
C18B_3 C19B_3 C20B_3 C9B_3 -179.9(3)
C19B_3 C14B_3 C15B_3 C16B_3 0.3(5)
C20B_3 C9B_3 C10B_3 C4B_3 -179.9(3)
C20B_3 C9B_3 C10B_3 C11B_3 0.1(5)
Cl1A_2 C1A_2 C2A_2 Cl2A_2 165.9(15)
Cl1B_2 C1B_2 C2B_2 Cl2B_2 174(3)
Cl2A_4 C1_3 C2_3 C3_3 -138.4(5)
Cl2A_4 C1_3 C6_3 C5_3 111.8(15)
Cl2A_4 C2_3 C3_3 C4_3 -78.2(19)
Cl2A_4 C2A_4 C1A_4 Cl1A_4 127(2)
Cl2B_4 C2B_4 C1B_4 Cl1B_4 -9(4)
Cl1A_5 C1A_5 C2A_5 Cl2A_5 86(2)
Cl2B_5 C2B_5 C1B_5 Cl1B_5 -138(3)
